data_7701451
loop_
_publ_author_name
'Niu, Jingyang'
'Yang, Zongfei'
'Wang, Yaping'
'Liang, Zhijie'
'Lu, Jingkun'
'Ma, Pengtao'
'Wang, Jingping'

_publ_section_title
;
 An unprecedented [{Fe5O5(OH)2(OAc)2}2{W2O2(OH)}] cluster sandwiched in
 the tetravacant tungstophosphate
;
_journal_name_full 'Dalton Transactions'
_journal_paper_doi 10.1039/C9DT03524A
_journal_year 2019
_chemical_formula_moiety 'C8 H12 Fe10 K3 Na4 O149 P4 W30, 13(O)'
_chemical_formula_sum 'C8 H12 Fe10 K3 Na4 O162 P4 W30'
_chemical_formula_weight 9107.32
_space_group_crystal_system triclinic
_space_group_IT_number 2
_space_group_name_Hall '-P 1'
_space_group_name_H-M_alt 'P -1'
_symmetry_space_group_name_Hall '-P 1'
_symmetry_space_group_name_H-M 'P -1'
_atom_sites_solution_hydrogens geom
_atom_sites_solution_primary direct
_audit_block_doi 10.5517/ccdc.csd.cc20wgn1
_audit_creation_date 2017-08-12
_audit_creation_method
;
Olex2 1.2-beta
(compiled 2015.01.26 svn.r3150 for OlexSys, GUI svn.r4998)
;
_audit_update_record
;
2018-10-16 deposited with the CCDC.    2019-10-29 downloaded from the CCDC.
;
_cell_angle_alpha 114.9234(6)
_cell_angle_beta 95.2570(7)
_cell_angle_gamma 96.9183(7)
_cell_formula_units_Z 2
_cell_length_a 13.4742(6)
_cell_length_b 26.3391(11)
_cell_length_c 31.1489(13)
_cell_measurement_reflns_used 8740
_cell_measurement_temperature 296(2)
_cell_measurement_theta_max 27.924
_cell_measurement_theta_min 2.285
_cell_volume 9826.9(7)
_computing_molecular_graphics 'Olex2 (Dolomanov et al., 2009)'
_computing_publication_material 'Olex2 (Dolomanov et al., 2009)'
_computing_structure_refinement 'ShelXL-2014/7 (Sheldrick, 2008)'
_computing_structure_solution 'ShelXS-1997 (Sheldrick, 2008)'
_diffrn_ambient_temperature 296.15
_diffrn_measured_fraction_theta_full 0.992
_diffrn_measured_fraction_theta_max 0.992
_diffrn_measurement_device_type 'Bruker APEX-II CCD'
_diffrn_measurement_method '\f and \w scans'
_diffrn_radiation_type MoK\a
_diffrn_radiation_wavelength 0.71073
_diffrn_reflns_av_R_equivalents 0.0443
_diffrn_reflns_av_unetI/netI 0.0974
_diffrn_reflns_Laue_measured_fraction_full 0.992
_diffrn_reflns_Laue_measured_fraction_max 0.992
_diffrn_reflns_limit_h_max 16
_diffrn_reflns_limit_h_min -15
_diffrn_reflns_limit_k_max 31
_diffrn_reflns_limit_k_min -25
_diffrn_reflns_limit_l_max 35
_diffrn_reflns_limit_l_min -37
_diffrn_reflns_number 51307
_diffrn_reflns_point_group_measured_fraction_full 0.992
_diffrn_reflns_point_group_measured_fraction_max 0.992
_diffrn_reflns_theta_full 25.099
_diffrn_reflns_theta_max 25.099
_diffrn_reflns_theta_min 1.558
_diffrn_standards_number 0
_exptl_absorpt_coefficient_mu 18.389
_exptl_absorpt_correction_T_max 0.7457
_exptl_absorpt_correction_T_min 0.3044
_exptl_absorpt_correction_type multi-scan
_exptl_absorpt_process_details
;
SADABS-2008/1 (Bruker,2008) was used for absorption correction.
wR2(int) was 0.1352 before and 0.0452 after correction.
The Ratio of minimum to maximum transmission is 0.4082.
The \l/2 correction factor is 0.0015.
;
_exptl_crystal_colour orange
_exptl_crystal_colour_primary orange
_exptl_crystal_density_diffrn 3.078
_exptl_crystal_description block
_exptl_crystal_F_000 7994
_exptl_crystal_size_max 0.33
_exptl_crystal_size_mid 0.16
_exptl_crystal_size_min 0.14
_refine_diff_density_max 3.554
_refine_diff_density_min -2.370
_refine_diff_density_rms 0.410
_refine_ls_extinction_method none
_refine_ls_goodness_of_fit_ref 1.024
_refine_ls_hydrogen_treatment constr
_refine_ls_matrix_type full
_refine_ls_number_parameters 1140
_refine_ls_number_reflns 34716
_refine_ls_number_restraints 2
_refine_ls_restrained_S_all 1.025
_refine_ls_R_factor_all 0.0992
_refine_ls_R_factor_gt 0.0572
_refine_ls_shift/su_max 0.002
_refine_ls_shift/su_mean 0.000
_refine_ls_structure_factor_coef Fsqd
_refine_ls_weighting_details 'w=1/[\s^2^(Fo^2^)+(0.0787P)^2^+21.7659P] where P=(Fo^2^+2Fc^2^)/3'
_refine_ls_weighting_scheme calc
_refine_ls_wR_factor_gt 0.1449
_refine_ls_wR_factor_ref 0.1711
_reflns_Friedel_coverage 0.000
_reflns_number_gt 22407
_reflns_number_total 34716
_reflns_threshold_expression 'I > 2\s(I)'
_cod_data_source_file c9dt03524a2.cif
_cod_data_source_block 1
_cod_database_code 7701451
_shelx_space_group_comment
;
The symmetry employed for this shelxl refinement is uniquely defined
by the following loop, which should always be used as a source of
symmetry information in preference to the above space-group names.
They are only intended as comments.
;
_shelx_estimated_absorpt_t_max 0.183
_shelx_estimated_absorpt_t_min 0.064
_olex2_refinement_description
;
1. Fixed Uiso
 At 1.5 times of:
  All C(H,H,H) groups
2. Restrained distances
 O3W-O17W = O14W-O19W
 2.65 with sigma of 0.04
3. Others
 Fixed Sof: Na4(0.5) Na5(0.5) Na6(0.5)
4.a Me refined with riding coordinates:
 C5(H5A,H5B,H5C), C6(H6A,H6B,H6C), C7(H7A,H7B,H7C), C8(H8A,H8B,H8C)
;
_shelx_shelxl_version_number 2014/7
_olex2_submission_special_instructions 'No special instructions were received'

loop_
_space_group_symop_operation_xyz
'x, y, z'
'-x, -y, -z'

loop_
_atom_site_label
_atom_site_type_symbol
_atom_site_fract_x
_atom_site_fract_y
_atom_site_fract_z
_atom_site_U_iso_or_equiv
_atom_site_adp_type
_atom_site_occupancy
_atom_site_site_symmetry_order
_atom_site_calc_flag
_atom_site_refinement_flags_posn
_atom_site_refinement_flags_adp
_atom_site_refinement_flags_occupancy
Fe1 Fe 0.6948(2) 0.35774(11) 0.72298(10) 0.0206(6) Uani 1 1 d . . .
Fe2 Fe 0.4841(2) 0.37159(11) 0.66677(10) 0.0196(6) Uani 1 1 d . . .
Fe3 Fe 0.4855(2) 0.31342(11) 0.56011(10) 0.0213(6) Uani 1 1 d . . .
Fe4 Fe 0.6814(2) 0.66703(11) 0.79887(10) 0.0243(7) Uani 1 1 d . . .
Fe5 Fe 0.6895(2) 0.41701(11) 0.63173(10) 0.0200(6) Uani 1 1 d . . .
Fe6 Fe 0.6837(2) 0.60872(11) 0.89060(10) 0.0225(6) Uani 1 1 d . . .
Fe7 Fe 0.4920(2) 0.25230(11) 0.65439(10) 0.0210(6) Uani 1 1 d . . .
Fe8 Fe 0.4728(2) 0.66535(11) 0.92933(10) 0.0250(7) Uani 1 1 d . . .
Fe9 Fe 0.4744(2) 0.60623(11) 0.82279(10) 0.0220(6) Uani 1 1 d . . .
Fe10 Fe 0.4699(2) 0.72542(12) 0.83300(11) 0.0271(7) Uani 1 1 d . . .
W1 W 0.50076(6) 0.18918(3) 0.47959(3) 0.02445(19) Uani 1 1 d . . .
W2 W 0.92399(6) 0.40332(3) 0.62135(3) 0.02344(19) Uani 1 1 d . . .
W3 W 0.50805(6) 0.12979(3) 0.57115(3) 0.02353(19) Uani 1 1 d . . .
W4 W 0.64013(6) 0.23612(3) 0.74663(3) 0.0253(2) Uani 1 1 d . . .
W5 W 0.76229(6) 0.16330(3) 0.46067(3) 0.0256(2) Uani 1 1 d . . .
W6 W 0.62246(6) 0.39268(3) 0.50992(3) 0.02445(19) Uani 1 1 d . . .
W7 W 0.58202(6) 0.47617(3) 0.79062(3) 0.02071(18) Uani 1 1 d . . .
W8 W 0.57839(6) 0.52475(3) 0.71529(3) 0.02095(18) Uani 1 1 d . . .
W9 W 0.88055(7) 0.21026(4) 0.72928(3) 0.0287(2) Uani 1 1 d . . .
W10 W 0.61824(7) 0.62092(3) 1.00282(3) 0.0273(2) Uani 1 1 d . . .
W11 W 0.67855(7) 0.10818(3) 0.66135(3) 0.0277(2) Uani 1 1 d . . .
W12 W 0.96386(6) 0.26470(3) 0.52927(3) 0.0261(2) Uani 1 1 d . . .
W13 W 0.76919(6) 0.10370(3) 0.55092(3) 0.0243(2) Uani 1 1 d . . .
W14 W 0.96981(6) 0.20596(3) 0.61952(3) 0.0256(2) Uani 1 1 d . . .
W15 W 0.92923(6) 0.34358(3) 0.71328(3) 0.02363(19) Uani 1 1 d . . .
W16 W 0.65849(7) 0.26479(4) 0.42347(3) 0.0283(2) Uani 1 1 d . . .
W17 W 0.86257(7) 0.36546(4) 0.49054(3) 0.0287(2) Uani 1 1 d . . .
W18 W 0.93939(7) 0.88090(4) 0.94309(4) 0.0360(2) Uani 1 1 d . . .
W19 W 0.47530(7) 0.84921(3) 0.91851(3) 0.0321(2) Uani 1 1 d . . .
W20 W 0.91522(7) 0.67643(4) 0.93702(3) 0.0313(2) Uani 1 1 d . . .
W21 W 0.47710(7) 0.79191(4) 1.01074(3) 0.0318(2) Uani 1 1 d . . .
W22 W 0.94145(7) 0.82347(4) 1.03425(3) 0.0355(2) Uani 1 1 d . . .
W23 W 0.64314(8) 0.75582(4) 1.09354(3) 0.0345(2) Uani 1 1 d . . .
W24 W 0.91280(7) 0.73474(4) 0.84454(3) 0.0324(2) Uani 1 1 d . . .
W25 W 0.85371(7) 0.70143(4) 1.05874(3) 0.0348(2) Uani 1 1 d . . .
W26 W 0.73252(8) 0.87808(4) 1.06956(3) 0.0362(2) Uani 1 1 d . . .
W27 W 0.63835(8) 0.90915(4) 0.85366(4) 0.0403(3) Uani 1 1 d . . .
W28 W 0.73101(8) 0.93561(3) 0.97811(3) 0.0352(2) Uani 1 1 d . . .
W29 W 0.61445(8) 0.77377(4) 0.76399(3) 0.0332(2) Uani 1 1 d . . .
W30 W 0.84915(8) 0.85474(4) 0.81893(4) 0.0408(3) Uani 1 1 d . . .
P1 P 0.7003(4) 0.7999(2) 0.88268(19) 0.0237(12) Uani 1 1 d . . .
P2 P 0.7022(4) 0.7376(2) 0.98044(18) 0.0211(11) Uani 1 1 d . . .
P3 P 0.7187(4) 0.2944(2) 0.54506(18) 0.0171(11) Uani 1 1 d . . .
P4 P 0.7264(4) 0.23127(19) 0.64202(18) 0.0160(10) Uani 1 1 d . . .
K1 K 0.3320(4) 0.4725(2) 0.73404(19) 0.0386(12) Uani 1 1 d . . .
K2 K 0.3314(5) 0.0383(3) 0.4453(2) 0.0626(17) Uani 1 1 d . . .
K3 K 0.3744(6) 0.2302(4) 0.7646(3) 0.081(2) Uani 1 1 d . . .
Na1 Na 0.5000 1.0000 1.0000 0.065(5) Uani 1 2 d S T P
Na2 Na 0.4367(9) 0.4546(5) 0.4429(4) 0.064(3) Uani 1 1 d . . .
Na3 Na 0.5648(9) 0.4623(4) 0.9508(4) 0.064(3) Uani 1 1 d . . .
Na4 Na 1.2231(18) 0.6769(10) 0.9587(9) 0.071(7) Uiso 0.5 1 d . . .
Na5 Na 0.7730(18) -0.0552(10) 0.4426(8) 0.066(6) Uiso 0.5 1 d . . .
Na6 Na 0.226(2) 0.8960(12) 0.9507(10) 0.091(8) Uiso 0.5 1 d . . .
C1 C 0.3129(17) 0.6297(9) 0.7617(8) 0.032(5) Uiso 1 1 d . . .
C2 C 0.3162(17) 0.5646(9) 0.8682(8) 0.035(5) Uiso 1 1 d . . .
C3 C 0.3285(15) 0.3103(8) 0.6997(7) 0.024(5) Uiso 1 1 d . . .
C4 C 0.3251(16) 0.3804(9) 0.5983(8) 0.029(5) Uiso 1 1 d . . .
C5 C 0.2287(18) 0.4009(10) 0.5883(9) 0.043(6) Uiso 1 1 d . . .
H5A H 0.2054 0.3836 0.5544 0.065 Uiso 1 1 calc R . .
H5B H 0.1776 0.3905 0.6041 0.065 Uiso 1 1 calc R . .
H5C H 0.2423 0.4415 0.6001 0.065 Uiso 1 1 calc R . .
C6 C 0.2356(18) 0.3128(10) 0.7223(9) 0.046(6) Uiso 1 1 d . . .
H6A H 0.2089 0.2757 0.7192 0.069 Uiso 1 1 calc R . .
H6B H 0.2519 0.3391 0.7557 0.069 Uiso 1 1 calc R . .
H6C H 0.1859 0.3253 0.7067 0.069 Uiso 1 1 calc R . .
C7 C 0.222(3) 0.6058(15) 0.7250(13) 0.099(12) Uiso 1 1 d . . .
H7A H 0.2120 0.5650 0.7110 0.149 Uiso 1 1 calc R . .
H7B H 0.1639 0.6184 0.7395 0.149 Uiso 1 1 calc R . .
H7C H 0.2297 0.6184 0.7005 0.149 Uiso 1 1 calc R . .
C8 C 0.224(2) 0.5196(11) 0.8613(10) 0.060(8) Uiso 1 1 d . . .
H8A H 0.1941 0.5316 0.8900 0.090 Uiso 1 1 calc R . .
H8B H 0.1753 0.5151 0.8349 0.090 Uiso 1 1 calc R . .
H8C H 0.2457 0.4839 0.8547 0.090 Uiso 1 1 calc R . .
O1 O 0.8882(11) 0.7879(6) 0.8180(5) 0.038(4) Uiso 1 1 d . . .
O2 O 0.9367(12) 0.8667(6) 0.9972(6) 0.040(4) Uiso 1 1 d . . .
O3 O 0.7614(9) 0.3448(5) 0.5944(4) 0.018(3) Uiso 1 1 d . . .
O4 O 1.0299(13) 0.7264(7) 0.8298(6) 0.049(4) Uiso 1 1 d . . .
O5 O 0.9450(14) 0.8817(7) 0.7965(6) 0.059(5) Uiso 1 1 d . . .
O6 O 1.0604(13) 0.9150(7) 0.9562(6) 0.051(4) Uiso 1 1 d . . .
O7 O 0.7200(12) 1.0043(7) 1.0138(6) 0.048(4) Uiso 1 1 d . . .
O8 O 0.7063(11) 0.9388(6) 0.9166(5) 0.038(4) Uiso 1 1 d . . .
O9 O 0.1313(13) 0.4716(7) 0.7341(6) 0.054(5) Uiso 1 1 d . . .
O10 O 0.3512(10) 0.3424(6) 0.5595(5) 0.028(3) Uiso 1 1 d . . .
O11 O 1.0630(13) 0.8502(7) 1.0631(6) 0.048(4) Uiso 1 1 d . . .
O12 O 0.6007(13) 0.9697(7) 0.8533(6) 0.049(4) Uiso 1 1 d . . .
O13 O 0.8344(11) 0.6768(6) 0.7946(5) 0.037(4) Uiso 1 1 d . . .
O14 O 0.7483(11) 0.0953(6) 0.6084(5) 0.033(4) Uiso 1 1 d . . .
O15 O 0.7571(11) 0.6359(6) 1.0414(5) 0.035(4) Uiso 1 1 d . . .
O16 O 0.3886(13) 0.8271(7) 1.0435(6) 0.048(4) Uiso 1 1 d . . .
O17 O 1.0319(12) 0.6590(7) 0.9361(6) 0.044(4) Uiso 1 1 d . . .
O18 O 0.6984(11) 0.8246(6) 0.8441(5) 0.035(4) Uiso 1 1 d . . .
O19 O 0.5628(12) 0.7535(6) 0.7044(6) 0.042(4) Uiso 1 1 d . . .
O20 O 0.8732(11) 0.9456(6) 0.9770(5) 0.036(4) Uiso 1 1 d . . .
O21 O 0.7686(10) 0.0334(6) 0.5143(5) 0.030(3) Uiso 1 1 d . . .
O22 O 0.9489(13) 0.6891(7) 1.0943(6) 0.051(5) Uiso 1 1 d . . .
O23 O 0.6229(12) 0.2338(6) 0.3617(6) 0.042(4) Uiso 1 1 d . . .
O24 O 0.9507(11) 0.7606(6) 0.9808(5) 0.032(3) Uiso 1 1 d . . .
O25 O 0.9026(11) 0.8891(6) 0.8846(5) 0.038(4) Uiso 1 1 d . . .
O26 O 0.6491(11) 0.0393(6) 0.6566(5) 0.034(4) Uiso 1 1 d . . .
O27 O 0.5933(11) 0.8559(6) 0.7914(5) 0.037(4) Uiso 1 1 d . . .
O28 O 0.7709(13) 0.9157(7) 0.8329(6) 0.051(4) Uiso 1 1 d . . .
O29 O 0.7230(13) 0.9390(7) 1.1195(6) 0.051(4) Uiso 1 1 d . . .
O30 O 0.5702(11) 0.5601(6) 1.0069(5) 0.037(4) Uiso 1 1 d . . .
O31 O 0.9093(11) 0.6968(6) 0.8845(5) 0.036(4) Uiso 1 1 d . . .
O32 O 0.4255(11) 0.0670(6) 0.5394(5) 0.033(4) Uiso 1 1 d . . .
O33 O 0.7016(10) 0.7136(6) 1.0178(5) 0.029(3) Uiso 1 1 d . . .
O34 O 0.7546(12) 0.8132(6) 0.7640(6) 0.041(4) Uiso 1 1 d . . .
O35 O 0.9754(12) 0.2070(6) 0.7694(6) 0.042(4) Uiso 1 1 d . . .
O36 O 0.5682(10) 0.1120(5) 0.6200(5) 0.025(3) Uiso 1 1 d . . .
O37 O 0.8737(12) 0.8803(6) 1.0801(6) 0.043(4) Uiso 1 1 d . . .
O38 O 0.7570(13) 0.9121(7) 1.0270(6) 0.052(5) Uiso 1 1 d . . .
O39 O 0.9672(10) 0.2218(6) 0.5641(5) 0.029(3) Uiso 1 1 d . . .
O40 O 0.7603(11) 0.1032(6) 0.4100(5) 0.034(4) Uiso 1 1 d . . .
O41 O 0.5309(11) 0.8805(6) 0.8764(5) 0.034(4) Uiso 1 1 d . . .
O42 O 0.4647(12) 0.8166(7) 0.9631(6) 0.044(4) Uiso 1 1 d . . .
O43 O 0.6062(12) 0.7804(7) 1.1494(6) 0.044(4) Uiso 1 1 d . . .
O44 O 0.7115(11) 0.8262(6) 1.0962(5) 0.037(4) Uiso 1 1 d . . .
O45 O 0.8990(10) 0.4020(5) 0.5573(5) 0.025(3) Uiso 1 1 d . . .
O46 O 0.6691(10) 0.7139(5) 0.7628(5) 0.027(3) Uiso 1 1 d . . .
O47 O 0.3383(11) 0.6824(6) 0.7840(5) 0.035(4) Uiso 1 1 d . . .
O48 O 0.7465(10) 0.7452(6) 0.8617(5) 0.028(3) Uiso 1 1 d . . .
O49 O 1.0967(11) 0.1994(6) 0.6259(5) 0.034(4) Uiso 1 1 d . . .
O50 O 0.4692(10) 0.4514(5) 0.8043(5) 0.027(3) Uiso 1 1 d . . .
O51 O 0.5052(10) 0.7591(6) 0.7895(5) 0.030(3) Uiso 1 1 d . . .
O52 O 0.9118(10) 0.2845(5) 0.7367(5) 0.024(3) Uiso 1 1 d . . .
O53 O 0.4201(11) 0.1355(6) 0.4313(5) 0.035(4) Uiso 1 1 d . . .
O54 O 0.7296(10) 0.2052(5) 0.6793(5) 0.023(3) Uiso 1 1 d . . .
O55 O 0.8094(10) 0.1328(6) 0.7018(5) 0.030(3) Uiso 1 1 d . . .
O56 O 0.9360(11) 0.1883(6) 0.6702(5) 0.031(3) Uiso 1 1 d . . .
O57 O 0.3968(11) 0.7884(6) 0.8680(5) 0.034(4) Uiso 1 1 d . . .
O58 O 0.5147(10) 0.3485(6) 0.5176(5) 0.028(3) Uiso 1 1 d . . .
O59 O 0.9580(11) 0.4008(6) 0.4732(5) 0.036(4) Uiso 1 1 d . . .
O60 O 0.3897(12) 0.8936(6) 0.9368(6) 0.043(4) Uiso 1 1 d . . .
O61 O 0.5856(11) 0.2441(6) 0.7967(5) 0.035(4) Uiso 1 1 d . . .
O62 O 0.9486(11) 0.8074(6) 0.9050(5) 0.035(4) Uiso 1 1 d . . .
O63 O 0.9041(10) 0.1940(6) 0.4723(5) 0.029(3) Uiso 1 1 d . . .
O64 O 0.5354(10) 0.7670(6) 1.0565(5) 0.029(3) Uiso 1 1 d . . .
O65 O 0.6426(10) 0.5966(5) 0.7379(5) 0.025(3) Uiso 1 1 d . . .
O66 O 1.0387(10) 0.4489(6) 0.6408(5) 0.029(3) Uiso 1 1 d . . .
O67 O 0.7644(10) 0.7980(5) 1.0054(5) 0.026(3) Uiso 1 1 d . . .
O68 O 0.9061(11) 0.7765(6) 1.0648(5) 0.033(3) Uiso 1 1 d . . .
O69 O 1.0462(11) 0.3797(6) 0.7481(5) 0.033(4) Uiso 1 1 d . . .
O70 O 0.5108(11) 0.6405(6) 0.9779(5) 0.033(4) Uiso 1 1 d . . .
O71 O 0.5970(11) 0.8981(6) 0.9632(5) 0.035(4) Uiso 1 1 d . . .
O72 O 0.7900(11) 0.1324(6) 0.5047(5) 0.034(4) Uiso 1 1 d . . .
O73 O 0.4887(11) 0.1577(6) 0.5252(5) 0.036(4) Uiso 1 1 d . . .
O74 O 1.0898(11) 0.2688(6) 0.5204(5) 0.034(4) Uiso 1 1 d . . .
O75 O 0.3611(10) 0.2648(5) 0.6831(5) 0.026(3) Uiso 1 1 d . . .
O76 O 0.5657(11) 0.4437(6) 0.4985(5) 0.034(4) Uiso 1 1 d . . .
O77 O 0.7763(11) 0.7407(6) 1.1090(5) 0.036(4) Uiso 1 1 d . . .
O78 O 0.5313(10) 0.2264(5) 0.7029(5) 0.023(3) Uiso 1 1 d . . .
O79 O 0.8921(10) 0.6730(6) 0.9973(5) 0.029(3) Uiso 1 1 d . . .
O80 O 0.7640(10) 0.8448(6) 0.9287(5) 0.027(3) Uiso 1 1 d . . .
O81 O 0.6044(10) 0.3312(6) 0.4424(5) 0.031(3) Uiso 1 1 d . . .
O82 O 0.6151(10) 0.2207(5) 0.6193(5) 0.024(3) Uiso 1 1 d . . .
O83 O 0.9241(10) 0.3809(5) 0.6718(5) 0.028(3) Uiso 1 1 d . . .
O84 O 0.7268(10) 0.4104(5) 0.6926(5) 0.023(3) Uiso 1 1 d . . .
O85 O 0.3683(10) 0.3559(5) 0.7018(5) 0.023(3) Uiso 1 1 d . . .
O86 O 0.3656(9) 0.3976(5) 0.6391(5) 0.020(3) Uiso 1 1 d . . .
O87 O 0.5977(11) 0.8504(6) 1.0390(5) 0.038(4) Uiso 1 1 d . . .
O88 O 0.3557(11) 0.5941(6) 0.7699(5) 0.032(3) Uiso 1 1 d . . .
O89 O 0.9121(10) 0.1275(5) 0.5755(5) 0.026(3) Uiso 1 1 d . . .
O90 O 0.6475(10) 0.4916(5) 0.6667(5) 0.022(3) Uiso 1 1 d . . .
O91 O 0.4162(9) 0.6817(5) 0.8716(4) 0.020(3) Uiso 1 1 d . . .
O92 O 0.4275(9) 0.1738(5) 0.6080(4) 0.021(3) Uiso 1 1 d . . .
O93 O 0.4639(10) 0.5265(6) 0.6844(5) 0.031(3) Uiso 1 1 d . . .
O94 O 0.5493(10) 0.6678(5) 0.8129(5) 0.025(3) Uiso 1 1 d . . .
O95 O 0.7209(10) 0.6226(6) 0.8359(5) 0.030(3) Uiso 1 1 d . . .
O96 O 0.5919(10) 0.7387(6) 0.9651(5) 0.029(3) Uiso 1 1 d . . .
O97 O 0.3613(10) 0.5536(6) 0.8334(5) 0.029(3) Uiso 1 1 d . . .
O98 O 0.6725(10) 0.5952(5) 0.9480(5) 0.025(3) Uiso 1 1 d . . .
O99 O 0.6780(10) 0.4284(6) 0.5731(5) 0.029(3) Uiso 1 1 d . . .
O100 O 0.6890(10) 0.3090(5) 0.7571(5) 0.026(3) Uiso 1 1 d . . .
O101 O 0.7663(9) 0.2952(5) 0.6696(4) 0.019(3) Uiso 1 1 d . . .
O102 O 0.6267(10) 0.1497(6) 0.7175(5) 0.028(3) Uiso 1 1 d . . .
O103 O 0.9716(10) 0.2813(5) 0.6592(5) 0.023(3) Uiso 1 1 d . . .
O104 O 0.6518(10) 0.4197(5) 0.7790(5) 0.024(3) Uiso 1 1 d . . .
O105 O 0.6995(10) 0.5125(6) 0.7614(5) 0.029(3) Uiso 1 1 d . . .
O106 O 0.4206(10) 0.2396(5) 0.5052(5) 0.023(3) Uiso 1 1 d . . .
O107 O 0.7161(9) 0.3183(5) 0.5067(5) 0.022(3) Uiso 1 1 d . . .
O108 O 0.7359(10) 0.2117(5) 0.4308(5) 0.026(3) Uiso 1 1 d . . .
O109 O 0.7614(10) 0.4096(6) 0.4933(5) 0.029(3) Uiso 1 1 d . . .
O110 O 0.5583(9) 0.3734(5) 0.6175(4) 0.021(3) Uiso 1 1 d . . .
O111 O 0.8453(10) 0.3827(5) 0.7502(5) 0.025(3) Uiso 1 1 d . . .
O112 O 0.7921(9) 0.2003(5) 0.6051(4) 0.020(3) Uiso 1 1 d . . .
O113 O 0.7467(10) 0.6977(5) 0.9389(5) 0.025(3) Uiso 1 1 d . . .
O114 O 0.5521(10) 0.6224(5) 0.8847(5) 0.026(3) Uiso 1 1 d . . .
O115 O 0.7890(10) 0.3094(6) 0.4295(5) 0.028(3) Uiso 1 1 d . . .
O116 O 0.5637(9) 0.3281(5) 0.6887(4) 0.020(3) Uiso 1 1 d . . .
O117 O 0.3392(11) 0.6055(6) 0.9083(5) 0.033(4) Uiso 1 1 d . . .
O118 O 0.5547(11) 0.2294(6) 0.4426(5) 0.031(3) Uiso 1 1 d . . .
O119 O 0.5970(11) 0.6767(6) 1.0681(5) 0.032(3) Uiso 1 1 d . . .
O120 O 0.6478(10) 0.5256(5) 0.8496(5) 0.026(3) Uiso 1 1 d . . .
O121 O 0.6343(10) 0.1105(6) 0.5459(5) 0.029(3) Uiso 1 1 d . . .
O122 O 0.7816(10) 0.2290(6) 0.7692(5) 0.029(3) Uiso 1 1 d . . .
O123 O 0.7889(10) 0.2499(5) 0.5302(5) 0.024(3) Uiso 1 1 d . . .
O124 O 0.6092(9) 0.2682(5) 0.5430(4) 0.020(3) Uiso 1 1 d . . .
O125 O 0.6284(10) 0.1608(5) 0.4708(5) 0.023(3) Uiso 1 1 d . . .
O126 O 0.8357(10) 0.6074(5) 0.9017(5) 0.026(3) Uiso 1 1 d . . .
O127 O 0.9648(10) 0.3298(5) 0.5827(5) 0.024(3) Uiso 1 1 d . . .
O128 O 0.9247(10) 0.3058(5) 0.4937(5) 0.026(3) Uiso 1 1 d . . .
O129 O 0.8388(10) 0.4528(5) 0.6438(5) 0.022(3) Uiso 1 1 d . . .
O130 O 0.5325(9) 0.4479(5) 0.7178(4) 0.018(3) Uiso 1 1 d . . .
O131 O 0.4357(9) 0.2839(5) 0.6085(4) 0.020(3) Uiso 1 1 d . . .
O132 O 0.5888(10) 0.7873(5) 0.8885(5) 0.023(3) Uiso 1 1 d . . .
O133 O 0.4001(10) 0.7231(6) 0.9731(5) 0.030(3) Uiso 1 1 d . . .
O134 O 0.5258(10) 0.5419(5) 0.7803(5) 0.025(3) Uiso 1 1 d . . .
O1W O 0.3531(11) 0.7179(6) 0.7026(5) 0.037(4) Uiso 1 1 d . . .
O2W O 0.8709(18) 0.4968(10) 0.8289(8) 0.093(7) Uiso 1 1 d . . .
O3W O 0.1557(17) 0.4941(10) 0.4179(9) 0.097(7) Uiso 1 1 d D . .
O4W O 0.8644(17) 0.5699(9) 0.7198(8) 0.083(7) Uiso 1 1 d . . .
O6W O 0.4657(17) 0.6342(9) 0.6913(8) 0.085(7) Uiso 1 1 d . . .
O7W O 0.2288(15) 0.2377(8) 0.5754(7) 0.067(5) Uiso 1 1 d . . .
O8W O 0.8823(14) 1.0260(7) 0.9325(6) 0.058(5) Uiso 1 1 d . . .
O9W O 0.3345(17) 0.3178(9) 0.4618(8) 0.087(7) Uiso 1 1 d . . .
O10W O 0.4738(16) 0.3418(9) 0.7977(7) 0.075(6) Uiso 1 1 d . . .
O11W O 0.6604(16) 0.4590(9) 1.0188(7) 0.076(6) Uiso 1 1 d . . .
O12W O 0.5497(18) 0.3633(10) 0.8931(8) 0.094(7) Uiso 1 1 d . . .
O13W O 0.4379(18) 0.4826(10) 0.9007(8) 0.094(7) Uiso 1 1 d . . .
O14W O 0.7038(17) 0.4763(9) 0.9132(8) 0.089(7) Uiso 1 1 d D . .
O15W O 0.3316(17) 0.4285(9) 0.4915(8) 0.087(7) Uiso 1 1 d . . .
O16W O 0.5429(15) 0.0318(8) 0.4456(7) 0.069(6) Uiso 1 1 d . . .
O17W O 0.3016(18) 0.4441(10) 0.3845(9) 0.103(8) Uiso 1 1 d D . .
O18W O 1.195(2) 0.6721(11) 0.8673(10) 0.114(9) Uiso 1 1 d . . .
O19W O 0.849(2) 0.5569(11) 0.9696(10) 0.130(10) Uiso 1 1 d D . .
O20W O 0.606(2) 0.2045(13) 0.8677(11) 0.134(10) Uiso 1 1 d . . .
O21W O 1.245(2) 0.1405(13) 0.6303(11) 0.138(11) Uiso 1 1 d . . .
O22W O 0.730(2) 1.0871(13) 0.9730(11) 0.134(10) Uiso 1 1 d . . .
O23W O 0.551(2) 0.5032(13) 0.4133(11) 0.141(11) Uiso 1 1 d . . .
O24W O 0.451(2) 0.3608(13) 0.3895(11) 0.144(11) Uiso 1 1 d . . .
O25W O 0.503(3) 1.0440(14) 0.9402(12) 0.158(12) Uiso 1 1 d . . .
O26W O 1.088(3) 0.3486(14) 0.8287(12) 0.156(12) Uiso 1 1 d . . .
O27W O 0.710(3) 0.4201(14) 0.4022(12) 0.158(12) Uiso 1 1 d . . .
O28W O 0.771(2) -0.1137(14) 0.4894(12) 0.147(11) Uiso 1 1 d . . .
O29W O 0.782(3) 0.3779(16) 0.8531(13) 0.178(14) Uiso 1 1 d . . .

loop_
_atom_site_aniso_label
_atom_site_aniso_U_11
_atom_site_aniso_U_22
_atom_site_aniso_U_33
_atom_site_aniso_U_23
_atom_site_aniso_U_13
_atom_site_aniso_U_12
Fe1 0.0165(15) 0.0175(14) 0.0238(16) 0.0063(13) 0.0004(12) 0.0008(11)
Fe2 0.0178(15) 0.0137(13) 0.0217(16) 0.0030(12) 0.0027(12) 0.0004(11)
Fe3 0.0189(15) 0.0188(14) 0.0209(16) 0.0047(12) 0.0018(12) 0.0009(11)
Fe4 0.0272(16) 0.0174(14) 0.0273(17) 0.0099(13) 0.0049(14) -0.0008(12)
Fe5 0.0184(15) 0.0160(14) 0.0230(16) 0.0068(12) 0.0043(12) -0.0004(11)
Fe6 0.0225(16) 0.0174(14) 0.0220(16) 0.0055(13) -0.0005(13) -0.0021(12)
Fe7 0.0172(15) 0.0142(13) 0.0265(16) 0.0053(12) 0.0027(12) -0.0018(11)
Fe8 0.0279(17) 0.0163(14) 0.0241(17) 0.0041(13) 0.0038(13) -0.0016(12)
Fe9 0.0234(16) 0.0143(13) 0.0226(16) 0.0030(12) 0.0041(13) 0.0017(11)
Fe10 0.0334(18) 0.0167(14) 0.0272(17) 0.0064(13) 0.0024(14) 0.0042(13)
W1 0.0208(4) 0.0213(4) 0.0234(5) 0.0040(4) 0.0002(4) -0.0004(3)
W2 0.0162(4) 0.0204(4) 0.0293(5) 0.0077(4) 0.0045(4) -0.0010(3)
W3 0.0185(4) 0.0158(4) 0.0291(5) 0.0048(4) 0.0021(4) -0.0023(3)
W4 0.0267(5) 0.0240(4) 0.0272(5) 0.0131(4) 0.0051(4) 0.0043(4)
W5 0.0244(5) 0.0205(4) 0.0262(5) 0.0042(4) 0.0066(4) 0.0040(3)
W6 0.0259(5) 0.0250(4) 0.0250(5) 0.0129(4) 0.0060(4) 0.0047(4)
W7 0.0232(4) 0.0144(4) 0.0212(4) 0.0054(3) 0.0039(4) 0.0000(3)
W8 0.0242(4) 0.0155(4) 0.0209(4) 0.0059(3) 0.0049(4) 0.0021(3)
W9 0.0247(5) 0.0298(5) 0.0337(5) 0.0166(4) -0.0008(4) 0.0055(4)
W10 0.0345(5) 0.0191(4) 0.0240(5) 0.0088(4) 0.0008(4) -0.0047(4)
W11 0.0312(5) 0.0193(4) 0.0337(5) 0.0129(4) 0.0049(4) 0.0036(4)
W12 0.0187(4) 0.0243(4) 0.0318(5) 0.0082(4) 0.0082(4) 0.0035(3)
W13 0.0216(4) 0.0160(4) 0.0306(5) 0.0058(4) 0.0042(4) 0.0028(3)
W14 0.0161(4) 0.0224(4) 0.0340(5) 0.0084(4) 0.0031(4) 0.0043(3)
W15 0.0162(4) 0.0215(4) 0.0274(5) 0.0067(4) -0.0005(4) 0.0007(3)
W16 0.0337(5) 0.0285(5) 0.0216(5) 0.0097(4) 0.0053(4) 0.0052(4)
W17 0.0269(5) 0.0308(5) 0.0324(5) 0.0165(4) 0.0119(4) 0.0042(4)
W18 0.0353(5) 0.0221(5) 0.0432(6) 0.0125(4) 0.0005(5) -0.0115(4)
W19 0.0387(6) 0.0170(4) 0.0345(5) 0.0061(4) 0.0020(4) 0.0048(4)
W20 0.0237(5) 0.0258(5) 0.0377(6) 0.0111(4) -0.0012(4) -0.0046(4)
W21 0.0380(5) 0.0203(4) 0.0288(5) 0.0034(4) 0.0071(4) 0.0023(4)
W22 0.0353(5) 0.0245(5) 0.0356(6) 0.0096(4) -0.0070(4) -0.0123(4)
W23 0.0491(6) 0.0247(5) 0.0225(5) 0.0065(4) 0.0032(4) -0.0036(4)
W24 0.0272(5) 0.0262(5) 0.0393(6) 0.0123(4) 0.0068(4) -0.0054(4)
W25 0.0364(6) 0.0292(5) 0.0334(6) 0.0145(4) -0.0078(4) -0.0068(4)
W26 0.0475(6) 0.0180(4) 0.0294(5) 0.0023(4) -0.0011(5) -0.0076(4)
W27 0.0598(7) 0.0200(5) 0.0416(6) 0.0159(5) 0.0043(5) 0.0021(4)
W28 0.0455(6) 0.0143(4) 0.0364(6) 0.0058(4) 0.0017(5) -0.0046(4)
W29 0.0464(6) 0.0231(4) 0.0311(5) 0.0144(4) 0.0042(4) 0.0015(4)
W30 0.0478(6) 0.0323(5) 0.0447(6) 0.0225(5) 0.0087(5) -0.0076(4)
P1 0.030(3) 0.015(2) 0.024(3) 0.008(2) 0.001(2) -0.001(2)
P2 0.022(3) 0.016(2) 0.018(3) 0.005(2) -0.003(2) -0.007(2)
P3 0.014(3) 0.016(2) 0.019(3) 0.007(2) -0.002(2) 0.0003(19)
P4 0.016(3) 0.013(2) 0.020(3) 0.007(2) 0.005(2) 0.0031(19)
K1 0.030(3) 0.032(3) 0.043(3) 0.006(2) 0.007(2) 0.002(2)
K2 0.060(4) 0.049(4) 0.067(5) 0.018(3) 0.009(3) -0.002(3)
K3 0.067(5) 0.108(6) 0.093(6) 0.066(5) 0.021(4) 0.013(4)
Na1 0.037(8) 0.011(6) 0.100(13) -0.016(7) 0.001(8) -0.001(5)
Na2 0.067(8) 0.058(7) 0.064(8) 0.024(6) 0.018(6) 0.005(6)
Na3 0.074(8) 0.045(6) 0.060(7) 0.016(6) 0.000(6) 0.002(6)

loop_
_atom_type_symbol
_atom_type_description
_atom_type_scat_dispersion_real
_atom_type_scat_dispersion_imag
_atom_type_scat_source
C C 0.0033 0.0016 'International Tables Vol C Tables 4.2.6.8 and 6.1.1.4'
H H 0.0000 0.0000 'International Tables Vol C Tables 4.2.6.8 and 6.1.1.4'
Fe Fe 0.3463 0.8444 'International Tables Vol C Tables 4.2.6.8 and 6.1.1.4'
K K 0.2009 0.2494 'International Tables Vol C Tables 4.2.6.8 and 6.1.1.4'
Na Na 0.0362 0.0249 'International Tables Vol C Tables 4.2.6.8 and 6.1.1.4'
O O 0.0106 0.0060 'International Tables Vol C Tables 4.2.6.8 and 6.1.1.4'
P P 0.1023 0.0942 'International Tables Vol C Tables 4.2.6.8 and 6.1.1.4'
W W -0.8490 6.8722 'International Tables Vol C Tables 4.2.6.8 and 6.1.1.4'

loop_
_geom_angle_atom_site_label_1
_geom_angle_atom_site_label_2
_geom_angle_atom_site_label_3
_geom_angle
_geom_angle_site_symmetry_1
_geom_angle_site_symmetry_3
O84 Fe1 O101 88.8(5) . .
O84 Fe1 O104 91.6(5) . .
O84 Fe1 O111 82.7(5) . .
O100 Fe1 O84 170.0(6) . .
O100 Fe1 O101 88.2(5) . .
O100 Fe1 O104 89.8(5) . .
O100 Fe1 O111 87.3(5) . .
O104 Fe1 O101 170.4(5) . .
O104 Fe1 O111 94.5(5) . .
O111 Fe1 O101 76.1(5) . .
O116 Fe1 O84 94.5(5) . .
O116 Fe1 O100 95.2(6) . .
O116 Fe1 O101 95.1(5) . .
O116 Fe1 O104 94.4(5) . .
O116 Fe1 O111 170.8(5) . .
O85 Fe2 K1 53.9(3) . .
O85 Fe2 O131 89.1(5) . .
O86 Fe2 K1 53.2(4) . .
O86 Fe2 O85 78.1(5) . .
O86 Fe2 O131 90.0(5) . .
O110 Fe2 K1 127.8(4) . .
O110 Fe2 O85 162.1(6) . .
O110 Fe2 O86 90.0(5) . .
O110 Fe2 O116 98.7(5) . .
O110 Fe2 O130 101.1(5) . .
O110 Fe2 O131 77.5(5) . .
O116 Fe2 K1 127.6(4) . .
O116 Fe2 O85 89.7(5) . .
O116 Fe2 O86 162.8(5) . .
O116 Fe2 O130 100.7(5) . .
O116 Fe2 O131 77.6(5) . .
O130 Fe2 K1 52.9(4) . .
O130 Fe2 O85 92.7(5) . .
O130 Fe2 O86 92.1(5) . .
O130 Fe2 O131 177.5(5) . .
O131 Fe2 K1 129.5(3) . .
O10 Fe3 O124 165.7(5) . .
O10 Fe3 O131 86.7(5) . .
O58 Fe3 O10 84.3(5) . .
O58 Fe3 O106 92.2(5) . .
O58 Fe3 O124 91.4(5) . .
O58 Fe3 O131 170.6(5) . .
O106 Fe3 O10 89.5(5) . .
O106 Fe3 O124 77.0(5) . .
O106 Fe3 O131 90.4(5) . .
O110 Fe3 O10 99.1(5) . .
O110 Fe3 O58 97.2(6) . .
O110 Fe3 O106 167.8(5) . .
O110 Fe3 O124 95.0(5) . .
O110 Fe3 O131 81.5(5) . .
O131 Fe3 O124 97.9(5) . .
O13 Fe4 O48 76.0(5) . .
O46 Fe4 O13 86.8(6) . .
O46 Fe4 O48 87.5(5) . .
O46 Fe4 O95 169.8(6) . .
O65 Fe4 O13 95.2(6) . .
O65 Fe4 O46 90.1(5) . .
O65 Fe4 O48 171.0(5) . .
O65 Fe4 O95 91.9(5) . .
O94 Fe4 O13 170.6(6) . .
O94 Fe4 O46 94.6(6) . .
O94 Fe4 O48 94.7(5) . .
O94 Fe4 O65 94.1(6) . .
O94 Fe4 O95 95.2(6) . .
O95 Fe4 O13 83.0(6) . .
O95 Fe4 O48 89.0(5) . .
O84 Fe5 O3 89.1(5) . .
O84 Fe5 O129 83.7(5) . .
O90 Fe5 O3 169.6(5) . .
O90 Fe5 O84 91.9(5) . .
O90 Fe5 O129 93.1(5) . .
O99 Fe5 O3 87.9(5) . .
O99 Fe5 O84 170.1(6) . .
O99 Fe5 O90 89.4(5) . .
O99 Fe5 O129 86.5(5) . .
O110 Fe5 O3 94.9(5) . .
O110 Fe5 O84 94.3(5) . .
O110 Fe5 O90 95.3(5) . .
O110 Fe5 O99 95.3(6) . .
O110 Fe5 O129 171.4(5) . .
O129 Fe5 O3 76.7(5) . .
O95 Fe6 O113 89.3(5) . .
O95 Fe6 O120 91.5(6) . .
O95 Fe6 O126 82.0(6) . .
O98 Fe6 O95 169.8(6) . .
O98 Fe6 O113 88.0(5) . .
O98 Fe6 O120 89.6(5) . .
O98 Fe6 O126 87.8(5) . .
O114 Fe6 O95 95.8(6) . .
O114 Fe6 O98 94.2(6) . .
O114 Fe6 O113 93.7(5) . .
O114 Fe6 O120 95.2(6) . .
O114 Fe6 O126 170.9(6) . .
O120 Fe6 O113 170.9(5) . .
O120 Fe6 O126 93.6(5) . .
O126 Fe6 O113 77.5(5) . .
O75 Fe7 O82 167.9(5) . .
O75 Fe7 O131 86.5(5) . .
O78 Fe7 O75 86.1(5) . .
O78 Fe7 O82 89.7(5) . .
O78 Fe7 O92 91.3(5) . .
O78 Fe7 O131 172.4(5) . .
O92 Fe7 O75 90.4(5) . .
O92 Fe7 O82 78.3(5) . .
O92 Fe7 O131 90.7(5) . .
O116 Fe7 O75 97.6(5) . .
O116 Fe7 O78 96.7(6) . .
O116 Fe7 O82 94.2(5) . .
O116 Fe7 O92 169.1(5) . .
O116 Fe7 O131 82.4(5) . .
O131 Fe7 O82 97.9(5) . .
O70 Fe8 Na4 92.8(6) . 1_455
O70 Fe8 O91 172.0(6) . .
O70 Fe8 O96 89.3(6) . .
O70 Fe8 O117 87.5(6) . .
O70 Fe8 O133 91.9(6) . .
O91 Fe8 Na4 83.8(5) . 1_455
O91 Fe8 O96 98.7(5) . .
O96 Fe8 Na4 119.0(5) . 1_455
O114 Fe8 Na4 145.8(6) . 1_455
O114 Fe8 O70 96.3(6) . .
O114 Fe8 O91 82.7(5) . .
O114 Fe8 O96 94.1(6) . .
O114 Fe8 O117 99.8(6) . .
O114 Fe8 O133 168.6(6) . .
O117 Fe8 Na4 47.7(5) . 1_455
O117 Fe8 O91 84.8(5) . .
O117 Fe8 O96 166.0(5) . .
O133 Fe8 Na4 41.0(6) . 1_455
O133 Fe8 O91 90.3(5) . .
O133 Fe8 O96 78.0(5) . .
O133 Fe8 O117 88.5(6) . .
O88 Fe9 K1 53.2(4) . .
O88 Fe9 O91 88.1(5) . .
O91 Fe9 K1 128.2(4) . .
O94 Fe9 K1 128.3(4) . .
O94 Fe9 O88 91.2(6) . .
O94 Fe9 O91 77.6(5) . .
O94 Fe9 O97 163.5(5) . .
O94 Fe9 O114 97.7(6) . .
O97 Fe9 K1 53.2(4) . .
O97 Fe9 O88 77.8(6) . .
O97 Fe9 O91 89.7(5) . .
O114 Fe9 K1 128.0(4) . .
O114 Fe9 O88 162.0(5) . .
O114 Fe9 O91 78.7(5) . .
O114 Fe9 O97 89.9(6) . .
O134 Fe9 K1 52.3(4) . .
O134 Fe9 O88 91.9(6) . .
O134 Fe9 O91 179.1(5) . .
O134 Fe9 O94 101.5(5) . .
O134 Fe9 O97 91.2(5) . .
O134 Fe9 O114 101.6(6) . .
O47 Fe10 O91 85.6(5) . .
O47 Fe10 O132 166.5(5) . .
O51 Fe10 O47 86.6(6) . .
O51 Fe10 O57 91.4(6) . .
O51 Fe10 O91 172.0(6) . .
O51 Fe10 O132 89.9(5) . .
O57 Fe10 O47 89.3(6) . .
O57 Fe10 O91 90.1(5) . .
O57 Fe10 O132 77.7(6) . .
O91 Fe10 O132 98.1(5) . .
O94 Fe10 O47 99.2(6) . .
O94 Fe10 O51 97.5(6) . .
O94 Fe10 O57 168.0(6) . .
O94 Fe10 O91 82.2(5) . .
O94 Fe10 O132 94.2(6) . .
O53 W1 K2 40.7(5) . .
O53 W1 O73 98.3(6) . .
O53 W1 O106 102.5(6) . .
O53 W1 O118 95.4(6) . .
O53 W1 O124 175.2(6) . .
O53 W1 O125 100.8(6) . .
O73 W1 K2 57.7(5) . .
O73 W1 O118 163.2(6) . .
O73 W1 O124 86.1(5) . .
O73 W1 O125 86.5(6) . .
O106 W1 K2 104.9(4) . .
O106 W1 O73 94.0(6) . .
O106 W1 O118 92.4(5) . .
O106 W1 O124 75.2(5) . .
O106 W1 O125 156.4(6) . .
O118 W1 K2 134.9(4) . .
O118 W1 O124 80.6(5) . .
O124 W1 K2 143.8(3) . .
O125 W1 K2 95.4(4) . .
O125 W1 O118 81.4(5) . .
O125 W1 O124 81.3(5) . .
O45 W2 O3 81.9(5) . .
O66 W2 O3 176.8(5) . .
O66 W2 O45 96.7(6) . .
O66 W2 O83 99.0(6) . .
O66 W2 O127 101.5(6) . .
O66 W2 O129 100.9(6) . .
O83 W2 O3 82.8(5) . .
O83 W2 O45 161.7(6) . .
O83 W2 O127 87.0(5) . .
O127 W2 O3 81.2(5) . .
O127 W2 O45 80.8(5) . .
O129 W2 O3 76.3(5) . .
O129 W2 O45 91.4(5) . .
O129 W2 O83 94.7(6) . .
O129 W2 O127 157.0(6) . .
O32 W3 K2 38.0(5) . .
O32 W3 O36 97.6(6) . .
O32 W3 O73 95.9(7) . .
O32 W3 O82 175.9(5) . .
O32 W3 O92 101.3(6) . .
O32 W3 O121 101.8(6) . .
O36 W3 K2 133.9(4) . .
O36 W3 O82 82.3(5) . .
O36 W3 O121 81.5(5) . .
O73 W3 K2 58.0(5) . .
O73 W3 O36 163.0(6) . .
O73 W3 O82 85.0(5) . .
O73 W3 O121 85.6(6) . .
O82 W3 K2 143.0(3) . .
O92 W3 K2 104.1(4) . .
O92 W3 O36 95.1(5) . .
O92 W3 O73 92.4(6) . .
O92 W3 O82 74.6(5) . .
O92 W3 O121 156.9(6) . .
O121 W3 K2 94.3(4) . .
O121 W3 O82 82.3(5) . .
O54 W4 K3 136.4(3) . .
O61 W4 K3 49.1(5) . .
O61 W4 O54 165.6(5) . .
O61 W4 O78 102.5(6) . .
O61 W4 O100 104.3(6) . .
O61 W4 O102 96.8(6) . .
O61 W4 O122 99.4(6) . .
O78 W4 K3 53.4(4) . .
O78 W4 O54 85.2(5) . .
O78 W4 O100 94.7(6) . .
O78 W4 O102 88.1(6) . .
O78 W4 O122 156.1(5) . .
O100 W4 K3 107.2(4) . .
O100 W4 O54 87.0(5) . .
O100 W4 O102 157.6(5) . .
O100 W4 O122 89.1(6) . .
O102 W4 K3 92.3(4) . .
O102 W4 O54 71.0(5) . .
O122 W4 K3 146.7(4) . .
O122 W4 O54 71.4(5) . .
O122 W4 O102 79.8(5) . .
O40 W5 O63 98.5(6) . .
O40 W5 O72 96.9(6) . .
O40 W5 O108 97.6(6) . .
O40 W5 O123 172.0(6) . .
O40 W5 O125 104.4(6) . .
O63 W5 O123 73.6(5) . .
O72 W5 O63 88.3(6) . .
O72 W5 O108 165.5(6) . .
O72 W5 O123 83.7(5) . .
O108 W5 O63 89.2(6) . .
O108 W5 O123 81.8(5) . .
O125 W5 O63 157.1(6) . .
O125 W5 O72 90.0(6) . .
O125 W5 O108 86.8(5) . .
O125 W5 O123 83.6(5) . .
O58 W6 O81 85.8(6) . .
O58 W6 O107 85.4(5) . .
O58 W6 O109 155.8(5) . .
O76 W6 O58 103.3(6) . .
O76 W6 O81 99.1(6) . .
O76 W6 O99 105.4(6) . .
O76 W6 O107 165.5(5) . .
O76 W6 O109 98.5(6) . .
O81 W6 O107 69.5(5) . .
O81 W6 O109 80.4(5) . .
O99 W6 O58 95.5(6) . .
O99 W6 O81 154.4(6) . .
O99 W6 O107 85.1(5) . .
O99 W6 O109 88.8(6) . .
O109 W6 O107 71.3(5) . .
W8 W7 K1 64.72(8) . .
O50 W7 W8 120.3(4) . .
O50 W7 K1 55.6(5) . .
O50 W7 O104 103.6(6) . .
O50 W7 O105 165.8(6) . .
O50 W7 O120 101.3(6) . .
O50 W7 O130 96.9(6) . .
O50 W7 O134 94.3(5) . .
O104 W7 W8 114.9(4) . .
O104 W7 K1 128.9(4) . .
O104 W7 O105 86.0(5) . .
O104 W7 O120 99.6(6) . .
O104 W7 O130 91.5(5) . .
O104 W7 O134 156.7(5) . .
O105 W7 W8 45.5(4) . .
O105 W7 K1 110.2(4) . .
O120 W7 W8 114.4(4) . .
O120 W7 K1 128.3(4) . .
O120 W7 O105 87.2(6) . .
O120 W7 O130 155.8(5) . .
O120 W7 O134 91.3(5) . .
O130 W7 W8 41.6(3) . .
O130 W7 K1 52.9(3) . .
O130 W7 O105 72.0(5) . .
O130 W7 O134 71.4(5) . .
O134 W7 W8 42.0(3) . .
O134 W7 K1 52.0(4) . .
O134 W7 O105 73.9(5) . .
W7 W8 K1 64.54(9) . .
O65 W8 W7 114.2(4) . .
O65 W8 K1 128.6(4) . .
O65 W8 O90 99.1(6) . .
O65 W8 O105 87.0(6) . .
O65 W8 O130 155.6(5) . .
O65 W8 O134 91.2(5) . .
O90 W8 W7 115.1(4) . .
O90 W8 K1 129.1(4) . .
O90 W8 O105 86.3(5) . .
O90 W8 O130 91.8(5) . .
O90 W8 O134 157.2(5) . .
O93 W8 W7 121.6(4) . .
O93 W8 K1 57.0(4) . .
O93 W8 O65 101.9(6) . .
O93 W8 O90 101.7(6) . .
O93 W8 O105 166.8(6) . .
O93 W8 O130 97.1(6) . .
O93 W8 O134 96.0(6) . .
O105 W8 W7 45.3(3) . .
O105 W8 K1 109.8(4) . .
O130 W8 W7 41.6(3) . .
O130 W8 K1 52.7(3) . .
O130 W8 O105 71.9(5) . .
O130 W8 O134 71.6(5) . .
O134 W8 W7 42.2(3) . .
O134 W8 K1 51.8(4) . .
O134 W8 O105 73.9(5) . .
O35 W9 O52 103.1(7) . .
O35 W9 O54 169.5(6) . .
O35 W9 O55 99.7(7) . .
O35 W9 O56 104.3(6) . .
O35 W9 O122 98.6(6) . .
O52 W9 O54 84.7(5) . .
O52 W9 O55 157.1(6) . .
O52 W9 O56 86.2(6) . .
O52 W9 O122 91.8(5) . .
O55 W9 O54 72.9(5) . .
O55 W9 O56 85.9(6) . .
O56 W9 O54 82.9(5) . .
O122 W9 O54 74.0(5) . .
O122 W9 O55 87.1(6) . .
O122 W9 O56 156.9(6) . .
O15 W10 O33 71.9(5) . .
O30 W10 O15 97.6(7) . .
O30 W10 O33 165.7(6) . .
O30 W10 O70 105.1(7) . .
O30 W10 O98 103.8(6) . .
O30 W10 O119 97.1(6) . .
O70 W10 O15 155.0(6) . .
O70 W10 O33 83.8(6) . .
O70 W10 O98 94.8(6) . .
O70 W10 O119 87.6(6) . .
O98 W10 O15 89.9(6) . .
O98 W10 O33 86.3(5) . .
O98 W10 O119 157.4(6) . .
O119 W10 O15 79.1(6) . .
O119 W10 O33 71.7(5) . .
O14 W11 K2 55.1(4) . 2_656
O14 W11 O36 83.8(6) . .
O14 W11 O54 83.5(5) . .
O14 W11 O55 87.7(6) . .
O26 W11 K2 49.0(5) . 2_656
O26 W11 O14 101.3(6) . .
O26 W11 O36 103.2(6) . .
O26 W11 O54 171.7(6) . .
O26 W11 O55 99.8(6) . .
O26 W11 O102 100.6(6) . .
O36 W11 K2 82.4(4) . 2_656
O36 W11 O54 83.9(5) . .
O36 W11 O55 156.7(5) . .
O54 W11 K2 137.5(3) . 2_656
O55 W11 K2 110.2(4) . 2_656
O55 W11 O54 73.5(5) . .
O102 W11 K2 146.5(4) . 2_656
O102 W11 O14 157.9(6) . .
O102 W11 O36 93.5(6) . .
O102 W11 O54 74.4(5) . .
O102 W11 O55 86.2(6) . .
O39 W12 O63 87.8(6) . .
O39 W12 O123 83.8(5) . .
O39 W12 O128 165.7(6) . .
O63 W12 O123 72.9(5) . .
O74 W12 O39 98.2(6) . .
O74 W12 O63 99.5(6) . .
O74 W12 O123 172.1(6) . .
O74 W12 O127 103.6(6) . .
O74 W12 O128 96.0(6) . .
O127 W12 O39 92.3(6) . .
O127 W12 O63 156.7(6) . .
O127 W12 O123 83.9(5) . .
O127 W12 O128 86.2(6) . .
O128 W12 O63 88.0(6) . .
O128 W12 O123 81.9(5) . .
O14 W13 K2 54.9(4) . 2_656
O14 W13 O112 81.2(5) . .
O21 W13 K2 45.7(5) . 2_656
O21 W13 O14 97.4(6) . .
O21 W13 O72 97.5(6) . .
O21 W13 O89 99.0(6) . .
O21 W13 O112 172.4(6) . .
O21 W13 O121 104.0(6) . .
O72 W13 K2 139.2(4) . 2_656
O72 W13 O14 165.1(6) . .
O72 W13 O89 88.7(6) . .
O72 W13 O112 84.0(5) . .
O89 W13 K2 110.7(4) . 2_656
O89 W13 O14 89.0(6) . .
O89 W13 O112 73.6(5) . .
O112 W13 K2 135.1(3) . 2_656
O121 W13 K2 84.1(4) . 2_656
O121 W13 O14 85.3(6) . .
O121 W13 O72 91.1(6) . .
O121 W13 O89 156.8(6) . .
O121 W13 O112 83.3(5) . .
O39 W14 O89 87.3(6) . .
O39 W14 O112 83.6(5) . .
O49 W14 O39 97.7(6) . .
O49 W14 O56 96.7(6) . .
O49 W14 O89 99.1(6) . .
O49 W14 O103 103.2(6) . .
O49 W14 O112 171.8(6) . .
O56 W14 O39 165.4(6) . .
O56 W14 O89 87.6(6) . .
O56 W14 O112 81.8(5) . .
O89 W14 O112 72.8(5) . .
O103 W14 O39 91.1(6) . .
O103 W14 O56 88.4(6) . .
O103 W14 O89 157.7(6) . .
O103 W14 O112 84.9(5) . .
O52 W15 O101 81.7(5) . .
O52 W15 O103 81.6(5) . .
O69 W15 O52 96.7(6) . .
O69 W15 O83 98.4(6) . .
O69 W15 O101 177.0(5) . .
O69 W15 O103 100.6(6) . .
O69 W15 O111 101.2(6) . .
O83 W15 O52 161.6(6) . .
O83 W15 O101 83.6(5) . .
O83 W15 O103 85.4(5) . .
O103 W15 O101 81.8(5) . .
O111 W15 O52 92.3(5) . .
O111 W15 O83 94.9(6) . .
O111 W15 O101 76.3(5) . .
O111 W15 O103 157.9(6) . .
O23 W16 O81 101.9(7) . .
O23 W16 O107 172.1(6) . .
O23 W16 O108 101.1(6) . .
O23 W16 O115 100.0(6) . .
O23 W16 O118 102.1(7) . .
O81 W16 O107 73.3(5) . .
O81 W16 O108 156.8(6) . .
O81 W16 O115 88.3(6) . .
O81 W16 O118 92.3(6) . .
O108 W16 O107 83.5(5) . .
O108 W16 O115 85.0(6) . .
O115 W16 O107 73.9(5) . .
O118 W16 O107 84.5(5) . .
O118 W16 O108 85.6(6) . .
O118 W16 O115 157.3(6) . .
O45 W17 O107 84.6(5) . .
O45 W17 O109 91.3(6) . .
O45 W17 O115 157.0(5) . .
O45 W17 O128 85.6(6) . .
O59 W17 O45 100.9(6) . .
O59 W17 O107 172.3(6) . .
O59 W17 O109 100.3(6) . .
O59 W17 O115 101.8(6) . .
O59 W17 O128 101.4(6) . .
O109 W17 O107 74.1(5) . .
O109 W17 O115 88.0(6) . .
O109 W17 O128 158.3(6) . .
O115 W17 O107 73.1(5) . .
O128 W17 O107 84.2(5) . .
O128 W17 O115 86.5(6) . .
O2 W18 O20 86.2(6) . .
O2 W18 O25 164.4(7) . .
O2 W18 O80 82.9(6) . .
O6 W18 O2 98.3(7) . .
O6 W18 O20 99.6(7) . .
O6 W18 O25 97.0(7) . .
O6 W18 O62 103.1(7) . .
O6 W18 O80 172.7(6) . .
O20 W18 O80 73.3(5) . .
O25 W18 O20 88.2(6) . .
O25 W18 O80 81.5(5) . .
O62 W18 O2 92.0(6) . .
O62 W18 O20 157.3(6) . .
O62 W18 O25 87.6(6) . .
O62 W18 O80 84.0(6) . .
O41 W19 Na1 82.2(4) . .
O41 W19 O132 81.3(5) . .
O42 W19 Na1 100.2(5) . .
O42 W19 O41 162.0(6) . .
O42 W19 O71 84.8(6) . .
O42 W19 O132 84.6(5) . .
O57 W19 Na1 145.6(4) . .
O57 W19 O41 92.4(6) . .
O57 W19 O42 95.2(7) . .
O57 W19 O71 159.1(6) . .
O57 W19 O132 76.8(5) . .
O60 W19 Na1 46.9(6) . .
O60 W19 O41 96.3(6) . .
O60 W19 O42 98.3(7) . .
O60 W19 O57 100.7(7) . .
O60 W19 O71 100.0(7) . .
O60 W19 O132 176.4(6) . .
O71 W19 Na1 53.9(4) . .
O71 W19 O41 82.3(6) . .
O71 W19 O132 82.4(5) . .
O132 W19 Na1 134.9(3) . .
O17 W20 O24 100.2(7) . .
O17 W20 O31 98.9(7) . .
O17 W20 O79 97.1(7) . .
O17 W20 O113 177.5(6) . .
O17 W20 O126 101.5(7) . .
O24 W20 O113 81.6(5) . .
O31 W20 O24 86.9(6) . .
O31 W20 O79 161.9(6) . .
O31 W20 O113 82.9(5) . .
O79 W20 O24 82.0(6) . .
O79 W20 O113 81.3(5) . .
O126 W20 O24 158.0(6) . .
O126 W20 O31 93.5(6) . .
O126 W20 O79 91.6(6) . .
O126 W20 O113 76.7(5) . .
O16 W21 O42 98.0(7) . .
O16 W21 O64 97.9(7) . .
O16 W21 O87 100.8(7) . .
O16 W21 O96 176.6(6) . .
O16 W21 O133 100.6(7) . .
O42 W21 O64 161.2(6) . .
O42 W21 O87 85.5(7) . .
O42 W21 O96 83.6(6) . .
O64 W21 O96 81.1(5) . .
O87 W21 O64 81.8(6) . .
O87 W21 O96 82.3(5) . .
O133 W21 O42 93.3(7) . .
O133 W21 O64 93.6(6) . .
O133 W21 O87 158.5(6) . .
O133 W21 O96 76.3(5) . .
O2 W22 O37 86.8(6) . .
O2 W22 O67 82.6(6) . .
O11 W22 O2 98.2(7) . .
O11 W22 O24 104.6(7) . .
O11 W22 O37 98.7(7) . .
O11 W22 O67 170.5(6) . .
O11 W22 O68 97.6(7) . .
O24 W22 O2 90.1(6) . .
O24 W22 O37 156.7(7) . .
O24 W22 O67 84.8(6) . .
O24 W22 O68 89.3(6) . .
O37 W22 O67 71.9(6) . .
O68 W22 O2 163.8(7) . .
O68 W22 O37 87.3(6) . .
O68 W22 O67 81.3(5) . .
O43 W23 O33 173.6(6) . .
O43 W23 O44 100.3(7) . .
O43 W23 O64 102.0(7) . .
O43 W23 O77 100.0(7) . .
O43 W23 O119 102.1(7) . .
O44 W23 O33 84.0(5) . .
O44 W23 O77 87.2(6) . .
O64 W23 O33 83.1(5) . .
O64 W23 O44 83.7(6) . .
O64 W23 O77 157.4(6) . .
O77 W23 O33 75.4(5) . .
O119 W23 O33 73.5(5) . .
O119 W23 O44 157.4(6) . .
O119 W23 O64 93.6(6) . .
O119 W23 O77 86.8(6) . .
O1 W24 O48 81.2(5) . .
O1 W24 O62 81.1(6) . .
O4 W24 O1 97.4(7) . .
O4 W24 O13 101.7(7) . .
O4 W24 O31 98.9(7) . .
O4 W24 O48 177.6(7) . .
O4 W24 O62 99.8(7) . .
O13 W24 O1 92.0(7) . .
O13 W24 O31 94.1(7) . .
O13 W24 O48 76.4(6) . .
O13 W24 O62 158.0(6) . .
O31 W24 O1 161.1(6) . .
O31 W24 O48 82.8(5) . .
O31 W24 O62 86.7(6) . .
O62 W24 O48 81.9(5) . .
O15 W25 O33 73.2(6) . .
O15 W25 O68 156.4(6) . .
O15 W25 O77 87.2(6) . .
O15 W25 O79 92.0(6) . .
O22 W25 O15 99.8(7) . .
O22 W25 O33 169.8(6) . .
O22 W25 O68 103.4(7) . .
O22 W25 O77 98.1(7) . .
O22 W25 O79 104.1(7) . .
O68 W25 O33 83.2(5) . .
O68 W25 O77 85.6(6) . .
O77 W25 O33 74.4(5) . .
O79 W25 O33 83.9(5) . .
O79 W25 O68 86.3(6) . .
O79 W25 O77 157.5(6) . .
O29 W26 O37 99.4(8) . .
O29 W26 O38 98.2(7) . .
O29 W26 O44 97.8(7) . .
O29 W26 O67 173.7(7) . .
O29 W26 O87 102.6(7) . .
O37 W26 O38 87.3(7) . .
O37 W26 O67 74.3(6) . .
O38 W26 O67 82.0(6) . .
O44 W26 O37 90.0(6) . .
O44 W26 O38 164.0(7) . .
O44 W26 O67 82.1(5) . .
O87 W26 O37 158.0(6) . .
O87 W26 O38 90.1(7) . .
O87 W26 O44 86.5(7) . .
O87 W26 O67 83.7(6) . .
O8 W27 O18 84.7(6) . .
O8 W27 O28 88.2(7) . .
O8 W27 O41 85.4(6) . .
O12 W27 O8 100.5(7) . .
O12 W27 O18 172.0(6) . .
O12 W27 O27 102.1(7) . .
O12 W27 O28 99.2(7) . .
O12 W27 O41 102.3(7) . .
O27 W27 O8 157.3(6) . .
O27 W27 O18 72.5(6) . .
O27 W27 O28 85.5(7) . .
O27 W27 O41 92.5(6) . .
O28 W27 O18 74.8(6) . .
O41 W27 O18 84.0(5) . .
O41 W27 O28 158.3(6) . .
O7 W28 Na1 50.8(6) . .
O7 W28 O8 97.3(7) . .
O7 W28 O20 99.8(7) . .
O7 W28 O38 98.0(7) . .
O7 W28 O71 102.0(7) . .
O7 W28 O80 173.9(6) . .
O8 W28 Na1 83.7(4) . .
O8 W28 O80 81.9(5) . .
O20 W28 Na1 148.4(4) . .
O20 W28 O8 90.2(6) . .
O20 W28 O80 74.2(5) . .
O38 W28 Na1 105.8(5) . .
O38 W28 O8 164.7(7) . .
O38 W28 O20 87.7(7) . .
O38 W28 O80 82.9(6) . .
O71 W28 Na1 52.4(4) . .
O71 W28 O8 85.7(6) . .
O71 W28 O20 158.1(6) . .
O71 W28 O38 90.7(7) . .
O71 W28 O80 83.9(5) . .
O80 W28 Na1 134.8(3) . .
O19 W29 O18 164.7(6) . .
O19 W29 O27 97.8(6) . .
O19 W29 O34 98.5(7) . .
O19 W29 O46 104.8(6) . .
O19 W29 O51 102.7(7) . .
O27 W29 O18 69.6(5) . .
O27 W29 O34 79.9(6) . .
O34 W29 O18 71.2(6) . .
O46 W29 O18 86.8(6) . .
O46 W29 O27 156.1(6) . .
O46 W29 O34 89.3(6) . .
O46 W29 O51 95.0(6) . .
O51 W29 O18 86.0(6) . .
O51 W29 O27 87.2(6) . .
O51 W29 O34 156.5(6) . .
O1 W30 O18 84.3(6) . .
O1 W30 O28 158.0(6) . .
O5 W30 O1 104.1(7) . .
O5 W30 O18 170.4(7) . .
O5 W30 O25 100.5(8) . .
O5 W30 O28 97.8(7) . .
O5 W30 O34 101.5(8) . .
O25 W30 O1 85.9(6) . .
O25 W30 O18 84.6(6) . .
O25 W30 O28 87.2(7) . .
O28 W30 O18 74.3(6) . .
O34 W30 O1 91.6(7) . .
O34 W30 O18 73.2(6) . .
O34 W30 O25 157.8(6) . .
O34 W30 O28 86.9(7) . .
O48 P1 O18 106.6(8) . .
O80 P1 O18 107.8(8) . .
O80 P1 O48 112.1(8) . .
O80 P1 O132 112.1(8) . .
O132 P1 O18 105.6(8) . .
O132 P1 O48 112.0(7) . .
O67 P2 O33 107.4(8) . .
O96 P2 O33 106.3(8) . .
O96 P2 O67 110.9(8) . .
O113 P2 O33 107.3(8) . .
O113 P2 O67 113.3(8) . .
O113 P2 O96 111.3(8) . .
O3 P3 O107 107.6(7) . .
O123 P3 O3 111.8(7) . .
O123 P3 O107 105.9(7) . .
O124 P3 O3 111.9(7) . .
O124 P3 O107 106.6(7) . .
O124 P3 O123 112.6(7) . .
O82 P4 O54 107.4(7) . .
O101 P4 O54 107.7(7) . .
O101 P4 O82 110.0(7) . .
O112 P4 O54 106.5(7) . .
O112 P4 O82 112.0(7) . .
O112 P4 O101 112.9(7) . .
Fe2 K1 W7 60.87(9) . .
Fe9 K1 Fe2 114.68(14) . .
Fe9 K1 W7 60.94(9) . .
O9 K1 Fe2 134.8(4) . .
O9 K1 Fe9 110.5(4) . .
O9 K1 W7 151.5(4) . .
O9 K1 O50 124.4(5) . .
O9 K1 O85 108.5(5) . .
O9 K1 O86 109.3(5) . .
O9 K1 O88 87.1(5) . .
O9 K1 O93 125.3(5) . .
O9 K1 O97 87.2(5) . .
O9 K1 O130 167.3(5) . .
O9 K1 O134 142.5(5) . .
O50 K1 Fe2 72.3(3) . .
O50 K1 Fe9 71.0(3) . .
O50 K1 W7 28.5(3) . .
O50 K1 O93 108.1(4) . .
O85 K1 Fe2 35.2(3) . .
O85 K1 Fe9 132.1(3) . .
O85 K1 W7 71.4(3) . .
O85 K1 O50 64.4(4) . .
O85 K1 O93 106.6(4) . .
O86 K1 Fe2 34.9(3) . .
O86 K1 Fe9 131.5(3) . .
O86 K1 W7 93.6(3) . .
O86 K1 O50 106.9(4) . .
O86 K1 O85 53.4(4) . .
O86 K1 O93 63.5(4) . .
O88 K1 Fe2 132.0(3) . .
O88 K1 Fe9 35.3(3) . .
O88 K1 W7 94.2(3) . .
O88 K1 O50 106.0(4) . .
O88 K1 O85 164.3(4) . .
O88 K1 O86 123.6(4) . .
O88 K1 O93 63.4(4) . .
O88 K1 O97 53.9(4) . .
O88 K1 O130 104.4(4) . .
O93 K1 Fe2 71.6(3) . .
O93 K1 Fe9 71.3(3) . .
O93 K1 W7 79.6(3) . .
O97 K1 Fe2 131.6(3) . .
O97 K1 Fe9 35.3(3) . .
O97 K1 W7 71.1(3) . .
O97 K1 O50 62.4(4) . .
O97 K1 O85 123.6(4) . .
O97 K1 O86 163.5(4) . .
O97 K1 O93 106.4(4) . .
O97 K1 O130 103.9(4) . .
O130 K1 Fe2 32.5(3) . .
O130 K1 Fe9 82.2(3) . .
O130 K1 W7 35.0(3) . .
O130 K1 O50 58.2(4) . .
O130 K1 O85 60.2(4) . .
O130 K1 O86 59.9(4) . .
O130 K1 O93 58.0(4) . .
O134 K1 Fe2 82.7(3) . .
O134 K1 Fe9 32.0(3) . .
O134 K1 W7 35.4(3) . .
O134 K1 O50 57.5(4) . .
O134 K1 O85 104.7(4) . .
O134 K1 O86 104.3(4) . .
O134 K1 O88 60.1(4) . .
O134 K1 O93 57.9(4) . .
O134 K1 O97 59.6(4) . .
O134 K1 O130 50.2(4) . .
W11 K2 W3 135.61(18) 2_656 .
W11 K2 W13 57.36(9) 2_656 2_656
W13 K2 W3 104.22(16) 2_656 .
Na5 K2 W3 61.4(4) 2_656 .
Na5 K2 W11 122.7(4) 2_656 2_656
Na5 K2 W13 65.5(4) 2_656 2_656
O14 K2 W3 129.2(3) 2_656 .
O14 K2 W11 29.3(2) 2_656 2_656
O14 K2 W13 29.8(3) 2_656 2_656
O14 K2 Na5 93.8(5) 2_656 2_656
O14 K2 O73 154.7(4) 2_656 .
O21 K2 W3 89.2(3) 2_656 .
O21 K2 W11 81.7(3) 2_656 2_656
O21 K2 W13 24.6(3) 2_656 2_656
O21 K2 Na5 41.0(4) 2_656 2_656
O21 K2 O14 53.1(4) 2_656 2_656
O21 K2 O26 107.1(4) 2_656 2_656
O21 K2 O73 115.6(4) 2_656 .
O26 K2 W3 138.8(3) 2_656 .
O26 K2 W11 25.9(3) 2_656 2_656
O26 K2 W13 83.1(3) 2_656 2_656
O26 K2 Na5 147.8(5) 2_656 2_656
O26 K2 O14 54.1(4) 2_656 2_656
O26 K2 O73 129.1(4) 2_656 .
O32 K2 W3 21.9(3) . .
O32 K2 W11 123.1(3) . 2_656
O32 K2 W13 82.5(3) . 2_656
O32 K2 Na5 47.6(5) . 2_656
O32 K2 O14 108.9(4) . 2_656
O32 K2 O21 68.0(4) . 2_656
O32 K2 O26 138.4(5) . 2_656
O32 K2 O53 101.4(5) . .
O32 K2 O73 49.9(4) . .
O32 K2 O16W 70.4(5) . .
O53 K2 W3 79.5(3) . .
O53 K2 W11 115.1(3) . 2_656
O53 K2 W13 172.1(3) . 2_656
O53 K2 Na5 122.2(5) . 2_656
O53 K2 O14 143.3(4) . 2_656
O53 K2 O21 163.2(4) . 2_656
O53 K2 O26 89.5(4) . 2_656
O53 K2 O73 51.7(4) . .
O73 K2 W3 28.1(2) . .
O73 K2 W11 143.8(3) . 2_656
O73 K2 W13 132.4(3) . 2_656
O73 K2 Na5 80.6(5) . 2_656
O16W K2 W3 64.7(4) . .
O16W K2 W11 78.5(4) . 2_656
O16W K2 W13 100.2(4) . 2_656
O16W K2 Na5 116.9(6) . 2_656
O16W K2 O14 96.0(5) . 2_656
O16W K2 O21 111.6(5) . 2_656
O16W K2 O26 74.1(5) . 2_656
O16W K2 O53 74.9(5) . .
O16W K2 O73 65.6(5) . .
O28W K2 W3 68.7(7) 2_656 .
O28W K2 W11 148.3(7) 2_656 2_656
O28W K2 W13 102.0(7) 2_656 2_656
O28W K2 Na5 42.3(7) 2_656 2_656
O28W K2 O14 123.1(7) 2_656 2_656
O28W K2 O21 78.4(7) 2_656 2_656
O28W K2 O26 150.5(8) 2_656 2_656
O28W K2 O32 70.9(8) 2_656 .
O28W K2 O53 85.9(7) 2_656 .
O28W K2 O73 67.8(7) 2_656 .
O28W K2 O16W 131.9(8) 2_656 .
O43 K3 W4 98.9(4) 2_667 .
O43 K3 O61 72.6(5) 2_667 .
O43 K3 O75 169.5(5) 2_667 .
O43 K3 O78 127.6(5) 2_667 .
O61 K3 W4 27.3(3) . .
O61 K3 O75 105.6(4) . .
O61 K3 O78 56.8(4) . .
O75 K3 W4 81.0(3) . .
O78 K3 W4 29.5(3) . .
O78 K3 O75 54.2(4) . .
O10W K3 W4 68.5(4) . .
O10W K3 O43 99.6(6) . 2_667
O10W K3 O61 67.3(5) . .
O10W K3 O75 70.6(5) . .
O10W K3 O78 73.9(5) . .
W19 Na1 W19 180.0 2_677 .
W19 Na1 W28 60.82(2) . .
W19 Na1 W28 119.18(2) . 2_677
W19 Na1 W28 60.82(2) 2_677 2_677
W19 Na1 W28 119.18(2) 2_677 .
W28 Na1 W28 180.0 . 2_677
O7 Na1 W19 87.7(3) . .
O7 Na1 W19 87.7(3) 2_677 2_677
O7 Na1 W19 92.3(3) . 2_677
O7 Na1 W19 92.3(3) 2_677 .
O7 Na1 W28 153.1(3) 2_677 .
O7 Na1 W28 153.1(3) . 2_677
O7 Na1 W28 26.9(3) 2_677 2_677
O7 Na1 W28 26.9(3) . .
O7 Na1 O7 180.0 2_677 .
O7 Na1 O71 56.3(4) . .
O7 Na1 O71 123.7(4) . 2_677
O7 Na1 O71 56.3(4) 2_677 2_677
O7 Na1 O71 123.7(4) 2_677 .
O60 Na1 W19 26.6(3) 2_677 2_677
O60 Na1 W19 153.4(3) 2_677 .
O60 Na1 W19 153.4(3) . 2_677
O60 Na1 W19 26.6(3) . .
O60 Na1 W28 92.6(3) 2_677 .
O60 Na1 W28 87.4(3) . .
O60 Na1 W28 87.4(3) 2_677 2_677
O60 Na1 W28 92.6(3) . 2_677
O60 Na1 O7 114.2(4) . .
O60 Na1 O7 65.8(4) 2_677 .
O60 Na1 O7 114.2(4) 2_677 2_677
O60 Na1 O7 65.8(4) . 2_677
O60 Na1 O60 180.0 2_677 .
O60 Na1 O71 58.6(4) 2_677 2_677
O60 Na1 O71 121.4(4) 2_677 .
O60 Na1 O71 58.6(4) . .
O60 Na1 O71 121.4(4) . 2_677
O71 Na1 W19 147.6(3) . 2_677
O71 Na1 W19 147.6(3) 2_677 .
O71 Na1 W19 32.4(3) . .
O71 Na1 W19 32.4(3) 2_677 2_677
O71 Na1 W28 29.9(3) . .
O71 Na1 W28 150.1(3) . 2_677
O71 Na1 W28 150.1(3) 2_677 .
O71 Na1 W28 29.9(3) 2_677 2_677
O71 Na1 O71 180.0 . 2_677
O25W Na1 W19 79.3(8) . 2_677
O25W Na1 W19 100.7(8) 2_677 2_677
O25W Na1 W19 79.3(8) 2_677 .
O25W Na1 W19 100.7(8) . .
O25W Na1 W28 98.9(7) 2_677 2_677
O25W Na1 W28 81.1(7) 2_677 .
O25W Na1 W28 98.9(7) . .
O25W Na1 W28 81.1(7) . 2_677
O25W Na1 O7 85.5(8) 2_677 .
O25W Na1 O7 85.5(8) . 2_677
O25W Na1 O7 94.5(8) . .
O25W Na1 O7 94.5(8) 2_677 2_677
O25W Na1 O60 82.8(9) 2_677 .
O25W Na1 O60 97.2(9) . .
O25W Na1 O60 97.2(9) 2_677 2_677
O25W Na1 O60 82.8(9) . 2_677
O25W Na1 O71 108.5(8) . .
O25W Na1 O71 71.5(8) 2_677 .
O25W Na1 O71 108.5(8) 2_677 2_677
O25W Na1 O71 71.5(8) . 2_677
O25W Na1 O25W 179.999(14) 2_677 .
O76 Na2 Na2 45.4(4) 2_666 2_666
O76 Na2 Na2 46.9(4) . 2_666
O76 Na2 O76 92.3(6) . 2_666
O15W Na2 Na2 78.9(7) . 2_666
O15W Na2 O76 85.5(7) . 2_666
O15W Na2 O76 79.1(7) . .
O17W Na2 Na2 143.2(8) . 2_666
O17W Na2 O76 98.2(8) . 2_666
O17W Na2 O76 167.7(8) . .
O17W Na2 O15W 95.3(9) . .
O17W Na2 O23W 91.7(10) . .
O17W Na2 O24W 85.0(10) . .
O23W Na2 Na2 87.6(9) . 2_666
O23W Na2 O76 96.5(9) . .
O23W Na2 O76 80.4(9) . 2_666
O23W Na2 O15W 165.0(11) . .
O24W Na2 Na2 131.6(10) . 2_666
O24W Na2 O76 84.8(9) . .
O24W Na2 O76 176.1(10) . 2_666
O24W Na2 O15W 96.5(10) . .
O24W Na2 O23W 97.3(11) . .
O30 Na3 Na3 43.4(4) . 2_667
O30 Na3 Na3 41.8(4) 2_667 2_667
O30 Na3 O30 85.2(6) . 2_667
O30 Na3 O12W 176.9(9) . .
O30 Na3 O13W 83.8(7) . .
O11W Na3 Na3 76.4(6) . 2_667
O11W Na3 O30 83.0(7) . .
O11W Na3 O30 77.2(7) . 2_667
O11W Na3 O12W 99.1(8) . .
O11W Na3 O13W 162.3(9) . .
O12W Na3 Na3 134.7(8) . 2_667
O12W Na3 O30 93.0(7) . 2_667
O12W Na3 O13W 93.6(9) . .
O13W Na3 Na3 85.9(7) . 2_667
O13W Na3 O30 90.0(7) . 2_667
O14W Na3 Na3 141.5(8) . 2_667
O14W Na3 O30 173.2(8) . 2_667
O14W Na3 O30 98.4(7) . .
O14W Na3 O11W 97.4(8) . .
O14W Na3 O12W 83.6(8) . .
O14W Na3 O13W 96.1(8) . .
O17 Na4 Fe8 152.3(10) . 1_655
O17 Na4 O117 122.8(11) . 1_655
O17 Na4 O18W 76.1(9) . .
O117 Na4 Fe8 35.5(4) 1_655 1_655
O117 Na4 O18W 73.9(8) 1_655 .
O133 Na4 Fe8 32.3(4) 1_655 1_655
O133 Na4 O17 158.8(11) 1_655 .
O133 Na4 O117 67.6(7) 1_655 1_655
O133 Na4 O18W 91.1(10) 1_655 .
O18W Na4 Fe8 79.4(8) . 1_655
O21 Na5 K2 51.5(5) . 2_656
O21 Na5 O32 75.5(7) . 2_656
O21 Na5 O28W 92.9(11) . .
O32 Na5 K2 48.5(5) 2_656 2_656
O21W Na5 K2 127.2(10) 2_756 2_656
O21W Na5 O21 172.5(14) 2_756 .
O21W Na5 O32 98.3(11) 2_756 2_656
O21W Na5 O28W 89.6(12) 2_756 .
O28W Na5 K2 47.8(8) . 2_656
O28W Na5 O32 75.3(10) . 2_656
O6 Na6 Na1 131.8(11) 1_455 .
O6 Na6 O7 86.6(11) 1_455 2_677
O7 Na6 Na1 45.6(6) 2_677 .
O60 Na6 Na1 41.3(6) . .
O60 Na6 O6 165.3(14) . 1_455
O60 Na6 O7 83.9(11) . 2_677
O22W Na6 Na1 72.5(11) 2_677 .
O22W Na6 O6 97.1(13) 2_677 1_455
O22W Na6 O7 79.7(13) 2_677 2_677
O22W Na6 O60 92.1(14) 2_677 .
O47 C1 C7 119(2) . .
O47 C1 O88 125(2) . .
O88 C1 C7 116(2) . .
O97 C2 C8 115(2) . .
O97 C2 O117 128(2) . .
O117 C2 C8 117(2) . .
O75 C3 C6 119.0(18) . .
O85 C3 C6 114.3(18) . .
O85 C3 O75 126.5(18) . .
O10 C4 C5 113.3(19) . .
O86 C4 C5 119.0(19) . .
O86 C4 O10 127.6(19) . .
C4 C5 H5A 109.5 . .
C4 C5 H5B 109.5 . .
C4 C5 H5C 109.5 . .
H5A C5 H5B 109.5 . .
H5A C5 H5C 109.5 . .
H5B C5 H5C 109.5 . .
C3 C6 H6A 109.5 . .
C3 C6 H6B 109.5 . .
C3 C6 H6C 109.5 . .
H6A C6 H6B 109.5 . .
H6A C6 H6C 109.5 . .
H6B C6 H6C 109.5 . .
C1 C7 H7A 109.5 . .
C1 C7 H7B 109.5 . .
C1 C7 H7C 109.5 . .
H7A C7 H7B 109.5 . .
H7A C7 H7C 109.5 . .
H7B C7 H7C 109.5 . .
C2 C8 H8A 109.5 . .
C2 C8 H8B 109.5 . .
C2 C8 H8C 109.5 . .
H8A C8 H8B 109.5 . .
H8A C8 H8C 109.5 . .
H8B C8 H8C 109.5 . .
W30 O1 W24 155.1(8) . .
W18 O2 W22 157.4(9) . .
Fe5 O3 W2 91.4(4) . .
P3 O3 Fe5 126.0(7) . .
P3 O3 W2 129.2(7) . .
W18 O6 Na6 140.8(11) . 1_655
W28 O7 Na1 102.4(7) . .
W28 O7 Na6 153.7(11) . 2_677
Na6 O7 Na1 99.3(9) 2_677 .
W27 O8 W28 150.9(9) . .
C4 O10 Fe3 122.5(13) . .
W24 O13 Fe4 115.5(7) . .
W11 O14 W13 151.3(8) . .
W11 O14 K2 95.6(5) . 2_656
W13 O14 K2 95.4(5) . 2_656
W25 O15 W10 123.8(7) . .
W20 O17 Na4 155.8(10) . .
W27 O18 W30 90.5(5) . .
W29 O18 W27 92.8(5) . .
W29 O18 W30 91.9(5) . .
P1 O18 W27 124.7(8) . .
P1 O18 W29 124.2(8) . .
P1 O18 W30 123.1(8) . .
W28 O20 W18 121.4(8) . .
W13 O21 K2 109.7(6) . 2_656
W13 O21 Na5 161.4(9) . .
Na5 O21 K2 87.4(7) . 2_656
W22 O24 W20 152.6(8) . .
W30 O25 W18 148.6(8) . .
W11 O26 K2 105.0(6) . 2_656
W27 O27 W29 124.8(8) . .
W30 O28 W27 120.4(8) . .
W10 O30 Na3 132.9(8) . 2_667
W10 O30 Na3 128.8(8) . .
Na3 O30 Na3 94.8(6) . 2_667
W24 O31 W20 166.3(9) . .
W3 O32 K2 120.1(7) . .
W3 O32 Na5 120.7(8) . 2_656
Na5 O32 K2 83.9(6) 2_656 .
W10 O33 W23 91.6(4) . .
W10 O33 W25 90.9(4) . .
W23 O33 W25 89.0(5) . .
P2 O33 W10 125.0(8) . .
P2 O33 W23 125.6(7) . .
P2 O33 W25 124.1(7) . .
W30 O34 W29 123.6(8) . .
W3 O36 W11 154.9(7) . .
W26 O37 W22 122.2(8) . .
W28 O38 W26 159.5(10) . .
W12 O39 W14 157.8(8) . .
W27 O41 W19 152.9(8) . .
W21 O42 W19 170.1(10) . .
W23 O43 K3 143.1(8) . 2_667
W26 O44 W23 150.8(9) . .
W17 O45 W2 153.5(7) . .
W29 O46 Fe4 141.3(7) . .
C1 O47 Fe10 125.7(15) . .
Fe4 O48 W24 91.8(5) . .
P1 O48 Fe4 126.8(8) . .
P1 O48 W24 129.2(8) . .
W7 O50 K1 95.9(5) . .
W29 O51 Fe10 138.6(8) . .
W9 O52 W15 154.3(8) . .
W1 O53 K2 116.5(7) . .
W9 O54 W4 91.3(4) . .
W11 O54 W4 92.1(4) . .
W11 O54 W9 90.7(4) . .
P4 O54 W4 122.6(7) . .
P4 O54 W9 124.3(7) . .
P4 O54 W11 125.9(7) . .
W9 O55 W11 122.8(7) . .
W14 O56 W9 148.3(8) . .
W19 O57 Fe10 114.6(7) . .
W6 O58 Fe3 137.9(8) . .
W19 O60 Na1 106.6(7) . .
W19 O60 Na6 143.0(11) . .
Na6 O60 Na1 105.9(9) . .
W4 O61 K3 103.6(7) . .
W18 O62 W24 153.6(9) . .
W5 O63 W12 121.2(7) . .
W23 O64 W21 154.7(8) . .
W8 O65 Fe4 140.6(7) . .
W26 O67 W22 91.5(5) . .
P2 O67 W22 126.6(7) . .
P2 O67 W26 129.2(7) . .
W22 O68 W25 148.3(8) . .
W10 O70 Fe8 140.5(8) . .
W19 O71 Na1 93.7(5) . .
W28 O71 W19 153.5(8) . .
W28 O71 Na1 97.7(5) . .
W5 O72 W13 159.7(8) . .
W1 O73 K2 93.5(5) . .
W3 O73 W1 167.5(9) . .
W3 O73 K2 93.9(5) . .
Fe7 O75 K3 107.2(5) . .
C3 O75 Fe7 126.1(13) . .
C3 O75 K3 104.2(12) . .
W6 O76 Na2 143.1(8) . .
W6 O76 Na2 127.5(8) . 2_666
Na2 O76 Na2 87.7(6) . 2_666
W23 O77 W25 121.1(8) . .
Fe7 O78 K3 112.5(5) . .
W4 O78 Fe7 139.8(7) . .
W4 O78 K3 97.1(5) . .
W25 O79 W20 153.9(8) . .
W28 O80 W18 91.0(5) . .
P1 O80 W18 128.2(7) . .
P1 O80 W28 127.9(8) . .
W16 O81 W6 125.4(7) . .
Fe7 O82 W3 90.3(5) . .
P4 O82 Fe7 127.5(8) . .
P4 O82 W3 126.8(7) . .
W2 O83 W15 168.3(8) . .
Fe5 O84 Fe1 140.4(7) . .
Fe2 O85 K1 90.9(4) . .
C3 O85 Fe2 128.5(12) . .
C3 O85 K1 139.5(12) . .
Fe2 O86 K1 91.9(5) . .
C4 O86 Fe2 129.7(13) . .
C4 O86 K1 137.9(13) . .
W26 O87 W21 153.2(8) . .
Fe9 O88 K1 91.5(5) . .
C1 O88 Fe9 130.4(14) . .
C1 O88 K1 138.0(14) . .
W13 O89 W14 121.8(7) . .
W8 O90 Fe5 138.6(7) . .
Fe8 O91 Fe9 88.1(5) . .
Fe10 O91 Fe8 137.9(6) . .
Fe10 O91 Fe9 88.9(5) . .
W3 O92 Fe7 116.8(6) . .
W8 O93 K1 94.1(5) . .
Fe4 O94 Fe9 122.0(7) . .
Fe4 O94 Fe10 132.8(7) . .
Fe10 O94 Fe9 104.0(6) . .
Fe6 O95 Fe4 139.4(7) . .
Fe8 O96 W21 90.3(5) . .
P2 O96 Fe8 125.7(8) . .
P2 O96 W21 129.6(8) . .
Fe9 O97 K1 91.5(5) . .
C2 O97 Fe9 128.4(14) . .
C2 O97 K1 138.3(14) . .
W10 O98 Fe6 141.1(7) . .
W6 O99 Fe5 141.6(8) . .
W4 O100 Fe1 140.4(8) . .
Fe1 O101 W15 91.1(4) . .
P4 O101 Fe1 126.5(7) . .
P4 O101 W15 129.4(7) . .
W11 O102 W4 122.3(7) . .
W14 O103 W15 153.2(7) . .
W7 O104 Fe1 139.3(7) . .
W7 O105 W8 89.3(5) . .
W1 O106 Fe3 116.9(7) . .
W16 O107 W6 91.7(4) . .
W16 O107 W17 90.4(4) . .
W17 O107 W6 91.0(4) . .
P3 O107 W6 123.2(7) . .
P3 O107 W16 125.9(7) . .
P3 O107 W17 124.5(7) . .
W5 O108 W16 149.5(7) . .
W17 O109 W6 123.5(7) . .
Fe3 O110 Fe2 104.7(6) . .
Fe3 O110 Fe5 131.7(7) . .
Fe5 O110 Fe2 122.2(7) . .
W15 O111 Fe1 116.3(7) . .
W13 O112 W14 91.7(4) . .
P4 O112 W13 129.2(7) . .
P4 O112 W14 126.2(7) . .
Fe6 O113 W20 90.5(4) . .
P2 O113 Fe6 127.2(8) . .
P2 O113 W20 129.1(8) . .
Fe6 O114 Fe8 133.4(8) . .
Fe6 O114 Fe9 122.2(7) . .
Fe8 O114 Fe9 103.1(6) . .
W17 O115 W16 122.3(7) . .
Fe1 O116 Fe2 122.6(6) . .
Fe1 O116 Fe7 132.0(7) . .
Fe7 O116 Fe2 103.7(6) . .
Fe8 O117 Na4 96.8(8) . 1_455
C2 O117 Fe8 123.4(14) . .
C2 O117 Na4 128.8(15) . 1_455
W16 O118 W1 153.7(8) . .
W23 O119 W10 123.2(7) . .
W7 O120 Fe6 139.8(7) . .
W13 O121 W3 154.6(8) . .
W9 O122 W4 123.1(7) . .
W12 O123 W5 92.2(4) . .
P3 O123 W5 127.6(8) . .
P3 O123 W12 128.2(7) . .
Fe3 O124 W1 90.9(5) . .
P3 O124 Fe3 125.8(7) . .
P3 O124 W1 129.6(7) . .
W5 O125 W1 155.1(7) . .
W20 O126 Fe6 115.0(6) . .
W12 O127 W2 156.0(8) . .
W17 O128 W12 149.2(7) . .
W2 O129 Fe5 115.4(6) . .
Fe2 O130 W7 131.1(6) . .
Fe2 O130 W8 131.2(6) . .
Fe2 O130 K1 94.5(5) . .
W7 O130 K1 92.2(4) . .
W8 O130 W7 96.8(5) . .
W8 O130 K1 92.4(4) . .
Fe3 O131 Fe2 88.8(5) . .
Fe7 O131 Fe2 89.4(5) . .
Fe7 O131 Fe3 139.3(6) . .
Fe10 O132 W19 90.9(5) . .
P1 O132 Fe10 125.6(7) . .
P1 O132 W19 130.1(7) . .
Fe8 O133 Na4 106.7(8) . 1_455
W21 O133 Fe8 115.4(7) . .
W21 O133 Na4 137.9(9) . 1_455
Fe9 O134 W7 131.6(7) . .
Fe9 O134 W8 131.1(7) . .
Fe9 O134 K1 95.7(5) . .
W7 O134 K1 92.7(4) . .
W8 O134 W7 95.7(5) . .
W8 O134 K1 93.0(5) . .
Na5 O28W K2 89.9(11) . 2_656

loop_
_geom_bond_atom_site_label_1
_geom_bond_atom_site_label_2
_geom_bond_distance
_geom_bond_site_symmetry_2
Fe1 O84 2.011(13) .
Fe1 O100 1.980(13) .
Fe1 O101 2.184(12) .
Fe1 O104 2.014(13) .
Fe1 O111 2.039(14) .
Fe1 O116 1.868(13) .
Fe2 K1 3.613(5) .
Fe2 O85 2.082(13) .
Fe2 O86 2.067(13) .
Fe2 O110 1.921(12) .
Fe2 O116 1.937(13) .
Fe2 O130 1.948(12) .
Fe2 O131 2.222(13) .
Fe3 O10 2.048(14) .
Fe3 O58 1.950(13) .
Fe3 O106 1.997(13) .
Fe3 O110 1.892(13) .
Fe3 O124 2.141(12) .
Fe3 O131 2.092(12) .
Fe4 O13 2.070(15) .
Fe4 O46 1.998(13) .
Fe4 O48 2.166(14) .
Fe4 O65 1.984(13) .
Fe4 O94 1.871(13) .
Fe4 O95 2.039(14) .
Fe5 O3 2.167(12) .
Fe5 O84 2.000(13) .
Fe5 O90 1.986(12) .
Fe5 O99 1.967(14) .
Fe5 O110 1.892(13) .
Fe5 O129 2.045(13) .
Fe6 O95 1.982(14) .
Fe6 O98 1.981(13) .
Fe6 O113 2.188(13) .
Fe6 O114 1.859(13) .
Fe6 O120 1.984(13) .
Fe6 O126 2.053(14) .
Fe7 O75 2.049(13) .
Fe7 O78 1.958(13) .
Fe7 O82 2.130(13) .
Fe7 O92 1.984(13) .
Fe7 O116 1.899(13) .
Fe7 O131 2.065(13) .
Fe8 Na4 3.58(2) 1_455
Fe8 O70 1.938(14) .
Fe8 O91 2.116(13) .
Fe8 O96 2.160(14) .
Fe8 O114 1.895(13) .
Fe8 O117 2.093(15) .
Fe8 O133 1.996(14) .
Fe9 K1 3.595(6) .
Fe9 O88 2.080(15) .
Fe9 O91 2.220(12) .
Fe9 O94 1.957(13) .
Fe9 O97 2.078(14) .
Fe9 O114 1.957(14) .
Fe9 O134 1.914(13) .
Fe10 O47 2.078(16) .
Fe10 O51 1.970(14) .
Fe10 O57 1.994(14) .
Fe10 O91 2.103(12) .
Fe10 O94 1.885(13) .
Fe10 O132 2.168(14) .
W1 K2 3.991(6) .
W1 O53 1.727(15) .
W1 O73 1.931(14) .
W1 O106 1.782(12) .
W1 O118 1.995(13) .
W1 O124 2.374(13) .
W1 O125 1.954(13) .
W2 O3 2.375(12) .
W2 O45 1.978(13) .
W2 O66 1.721(14) .
W2 O83 1.898(13) .
W2 O127 1.978(12) .
W2 O129 1.800(12) .
W3 K2 3.974(7) .
W3 O32 1.711(14) .
W3 O36 1.914(13) .
W3 O73 1.878(14) .
W3 O82 2.410(13) .
W3 O92 1.802(12) .
W3 O121 1.971(13) .
W4 K3 3.670(7) .
W4 O54 2.403(12) .
W4 O61 1.730(14) .
W4 O78 1.822(13) .
W4 O100 1.831(13) .
W4 O102 2.041(13) .
W4 O122 2.029(14) .
W5 O40 1.695(14) .
W5 O63 1.921(14) .
W5 O72 1.900(14) .
W5 O108 1.914(13) .
W5 O123 2.348(13) .
W5 O125 1.857(13) .
W6 O58 1.847(13) .
W6 O76 1.764(14) .
W6 O81 2.012(14) .
W6 O99 1.821(14) .
W6 O107 2.426(12) .
W6 O109 2.036(13) .
W7 W8 3.1096(11) .
W7 K1 3.626(5) .
W7 O50 1.742(13) .
W7 O104 1.782(12) .
W7 O105 2.209(13) .
W7 O120 1.806(14) .
W7 O130 2.081(12) .
W7 O134 2.101(13) .
W8 K1 3.632(5) .
W8 O65 1.787(13) .
W8 O90 1.805(12) .
W8 O93 1.759(14) .
W8 O105 2.218(14) .
W8 O130 2.079(12) .
W8 O134 2.092(12) .
W9 O35 1.739(16) .
W9 O52 1.860(13) .
W9 O54 2.399(13) .
W9 O55 1.928(14) .
W9 O56 1.933(13) .
W9 O122 1.875(13) .
W10 O15 2.027(15) .
W10 O30 1.714(14) .
W10 O33 2.391(14) .
W10 O70 1.810(14) .
W10 O98 1.811(12) .
W10 O119 2.017(14) .
W11 K2 3.864(6) 2_656
W11 O14 1.900(14) .
W11 O26 1.749(14) .
W11 O36 1.916(13) .
W11 O54 2.370(12) .
W11 O55 1.935(14) .
W11 O102 1.882(13) .
W12 O39 1.869(13) .
W12 O63 1.964(14) .
W12 O74 1.743(14) .
W12 O123 2.348(13) .
W12 O127 1.816(13) .
W12 O128 1.929(13) .
W13 K2 3.877(6) 2_656
W13 O14 1.934(14) .
W13 O21 1.717(13) .
W13 O72 1.912(14) .
W13 O89 1.930(14) .
W13 O112 2.349(12) .
W13 O121 1.847(13) .
W14 O39 1.937(13) .
W14 O49 1.741(14) .
W14 O56 1.902(13) .
W14 O89 1.946(13) .
W14 O103 1.838(12) .
W14 O112 2.371(12) .
W15 O52 1.976(12) .
W15 O69 1.738(15) .
W15 O83 1.926(13) .
W15 O101 2.368(13) .
W15 O103 1.983(12) .
W15 O111 1.784(12) .
W16 O23 1.734(16) .
W16 O81 1.857(13) .
W16 O107 2.365(13) .
W16 O108 1.917(13) .
W16 O115 1.940(13) .
W16 O118 1.866(13) .
W17 O45 1.871(13) .
W17 O59 1.754(14) .
W17 O107 2.409(12) .
W17 O109 1.880(13) .
W17 O115 1.928(14) .
W17 O128 1.901(13) .
W18 O2 1.878(15) .
W18 O6 1.688(17) .
W18 O20 1.958(14) .
W18 O25 1.951(15) .
W18 O62 1.823(14) .
W18 O80 2.366(14) .
W19 Na1 3.6549(8) .
W19 O41 1.976(14) .
W19 O42 1.923(15) .
W19 O57 1.823(15) .
W19 O60 1.705(15) .
W19 O71 1.961(15) .
W19 O132 2.335(12) .
W20 O17 1.690(16) .
W20 O24 2.019(14) .
W20 O31 1.922(14) .
W20 O79 1.970(13) .
W20 O113 2.404(13) .
W20 O126 1.816(14) .
W21 O16 1.737(16) .
W21 O42 1.857(16) .
W21 O64 1.948(14) .
W21 O87 1.945(16) .
W21 O96 2.371(13) .
W21 O133 1.808(14) .
W22 O2 1.933(15) .
W22 O11 1.705(17) .
W22 O24 1.816(14) .
W22 O37 1.970(15) .
W22 O67 2.380(14) .
W22 O68 1.896(14) .
W23 O33 2.402(13) .
W23 O43 1.726(15) .
W23 O44 1.932(15) .
W23 O64 1.898(14) .
W23 O77 1.946(15) .
W23 O119 1.888(14) .
W24 O1 1.946(14) .
W24 O4 1.696(16) .
W24 O13 1.782(15) .
W24 O31 1.897(14) .
W24 O48 2.372(13) .
W24 O62 2.003(15) .
W25 O15 1.874(15) .
W25 O22 1.766(17) .
W25 O33 2.440(14) .
W25 O68 1.941(14) .
W25 O77 1.950(14) .
W25 O79 1.885(13) .
W26 O29 1.731(17) .
W26 O37 1.890(16) .
W26 O38 1.918(16) .
W26 O44 1.883(14) .
W26 O67 2.335(13) .
W26 O87 1.875(16) .
W27 O8 1.872(16) .
W27 O12 1.735(16) .
W27 O18 2.371(14) .
W27 O27 1.840(15) .
W27 O28 1.967(16) .
W27 O41 1.882(14) .
W28 Na1 3.7036(10) .
W28 O7 1.713(16) .
W28 O8 1.952(15) .
W28 O20 1.908(15) .
W28 O38 1.891(17) .
W28 O71 1.866(15) .
W28 O80 2.359(13) .
W29 O18 2.367(15) .
W29 O19 1.749(16) .
W29 O27 2.032(14) .
W29 O34 2.042(15) .
W29 O46 1.808(13) .
W29 O51 1.811(13) .
W30 O1 1.887(14) .
W30 O5 1.738(17) .
W30 O18 2.409(14) .
W30 O25 1.880(15) .
W30 O28 1.946(16) .
W30 O34 1.853(16) .
P1 O18 1.588(15) .
P1 O48 1.544(14) .
P1 O80 1.514(15) .
P1 O132 1.542(14) .
P2 O33 1.541(14) .
P2 O67 1.535(14) .
P2 O96 1.526(15) .
P2 O113 1.513(13) .
P3 O3 1.546(13) .
P3 O107 1.569(13) .
P3 O123 1.541(13) .
P3 O124 1.536(13) .
P4 O54 1.579(13) .
P4 O82 1.538(14) .
P4 O101 1.531(13) .
P4 O112 1.531(12) .
K1 O9 2.702(18) .
K1 O50 3.008(15) .
K1 O85 2.920(13) .
K1 O86 2.895(13) .
K1 O88 2.879(15) .
K1 O93 3.055(14) .
K1 O97 2.881(15) .
K1 O130 2.893(13) .
K1 O134 2.860(14) .
K2 W11 3.864(6) 2_656
K2 W13 3.877(6) 2_656
K2 Na5 3.76(2) 2_656
K2 O14 3.184(15) 2_656
K2 O21 2.945(15) 2_656
K2 O26 3.022(15) 2_656
K2 O32 2.829(16) .
K2 O53 2.909(15) .
K2 O73 3.377(16) .
K2 O16W 2.87(2) .
K2 O28W 2.78(3) 2_656
K3 O43 2.802(17) 2_667
K3 O61 2.855(17) .
K3 O75 3.035(15) .
K3 O78 2.968(14) .
K3 O10W 2.78(2) .
Na1 W19 3.6548(8) 2_677
Na1 W28 3.7036(10) 2_677
Na1 O7 2.937(17) 2_677
Na1 O7 2.937(17) .
Na1 O60 2.783(16) 2_677
Na1 O60 2.783(16) .
Na1 O71 2.959(14) 2_677
Na1 O71 2.959(14) .
Na1 O25W 2.58(3) 2_677
Na1 O25W 2.58(3) .
Na2 Na2 3.47(2) 2_666
Na2 O76 2.469(19) .
Na2 O76 2.533(18) 2_666
Na2 O15W 2.41(2) .
Na2 O17W 2.36(3) .
Na2 O23W 2.37(3) .
Na2 O24W 2.37(3) .
Na3 Na3 3.61(2) 2_667
Na3 O30 2.494(18) 2_667
Na3 O30 2.415(18) .
Na3 O11W 2.41(2) .
Na3 O12W 2.43(3) .
Na3 O13W 2.47(3) .
Na3 O14W 2.37(2) .
Na4 Fe8 3.58(2) 1_655
Na4 O17 2.54(3) .
Na4 O117 2.67(3) 1_655
Na4 O133 2.45(3) 1_655
Na4 O18W 2.79(4) .
Na5 K2 3.76(2) 2_656
Na5 O21 2.47(3) .
Na5 O32 2.79(3) 2_656
Na5 O21W 2.39(4) 2_756
Na5 O28W 2.53(4) .
Na6 O6 2.35(3) 1_455
Na6 O7 2.36(3) 2_677
Na6 O60 2.29(3) .
Na6 O22W 2.23(4) 2_677
C1 C7 1.47(4) .
C1 O47 1.25(2) .
C1 O88 1.26(2) .
C2 C8 1.54(3) .
C2 O97 1.23(2) .
C2 O117 1.24(3) .
C3 C6 1.49(3) .
C3 O75 1.24(2) .
C3 O85 1.23(2) .
C4 C5 1.52(3) .
C4 O10 1.31(2) .
C4 O86 1.20(2) .
C5 H5A 0.9600 .
C5 H5B 0.9600 .
C5 H5C 0.9600 .
C6 H6A 0.9600 .
C6 H6B 0.9600 .
C6 H6C 0.9600 .
C7 H7A 0.9600 .
C7 H7B 0.9600 .
C7 H7C 0.9600 .
C8 H8A 0.9600 .
C8 H8B 0.9600 .
C8 H8C 0.9600 .
O6 Na6 2.35(3) 1_655
O7 Na6 2.36(3) 2_677
O14 K2 3.184(15) 2_656
O21 K2 2.945(15) 2_656
O26 K2 3.021(15) 2_656
O30 Na3 2.494(18) 2_667
O32 Na5 2.79(3) 2_656
O43 K3 2.802(17) 2_667
O76 Na2 2.533(18) 2_666
O117 Na4 2.67(3) 1_455
O133 Na4 2.45(3) 1_455
O21W Na5 2.39(4) 2_756
O22W Na6 2.23(4) 2_677
O28W K2 2.78(3) 2_656
